data_1556543
loop_
_publ_author_name
'Duan, Guang-Xiong'
'Han, Jun'
'Yang, Bao-Zhu'
'Xie, Yun-Peng'
'Lu, Xing'

_publ_section_title
;
 Oxometalate and phosphine ligand co-protected silver nanoclusters:
 Ag<sub>28</sub>(dppb)<sub>6</sub>(MO<sub>4</sub>)<sub>4</sub> and
 Ag<sub>32</sub>(dppb)<sub>12</sub>(MO<sub>4</sub>)<sub>4</sub>(NO<sub>3</sub>)<sub>4</sub>.
;
_journal_issue 3
_journal_name_full Nanoscale
_journal_page_first 1617
_journal_page_last 1622
_journal_paper_doi 10.1039/c9nr07779k
_journal_volume 12
_journal_year 2020
_chemical_formula_sum 'C168 H170 Ag28 O17 P12 W4'
_chemical_formula_weight 6588.43
_space_group_crystal_system monoclinic
_space_group_IT_number 15
_space_group_name_Hall '-C 2yc'
_space_group_name_H-M_alt 'C 1 2/c 1'
_atom_sites_solution_hydrogens mixed
_audit_creation_method SHELXL-2016/6
_audit_update_record
;
2019-04-10 deposited with the CCDC.	2019-12-13 downloaded from the CCDC.
;
_cell_angle_alpha 90
_cell_angle_beta 120.8820(10)
_cell_angle_gamma 90
_cell_formula_units_Z 8
_cell_length_a 57.246(3)
_cell_length_b 33.4588(16)
_cell_length_c 38.553(4)
_cell_measurement_reflns_used 9640
_cell_measurement_temperature 100(2)
_cell_measurement_theta_max 2.24
_cell_measurement_theta_min 22.55
_cell_volume 63375(8)
_computing_cell_refinement 'Bruker SAINT'
_computing_data_collection 'Bruker APEX3'
_computing_data_reduction 'Bruker SAINT'
_computing_molecular_graphics 'Bruker SHELXTL'
_computing_publication_material 'Bruker SHELXTL'
_computing_structure_refinement 'SHELXL-2016/6 (Sheldrick, 2016)'
_computing_structure_solution 'SHELXT 2014/5 (Sheldrick, 2014)'
_diffrn_ambient_temperature 100(2)
_diffrn_measured_fraction_theta_full 0.995
_diffrn_measured_fraction_theta_max 0.995
_diffrn_measurement_device_type 'CCD MX300-HE'
_diffrn_measurement_method 'phi scans'
_diffrn_radiation_type synchrotron
_diffrn_radiation_wavelength 0.6525
_diffrn_reflns_av_R_equivalents 0.0674
_diffrn_reflns_av_unetI/netI 0.0456
_diffrn_reflns_Laue_measured_fraction_full 0.995
_diffrn_reflns_Laue_measured_fraction_max 0.995
_diffrn_reflns_limit_h_max 67
_diffrn_reflns_limit_h_min -67
_diffrn_reflns_limit_k_max 39
_diffrn_reflns_limit_k_min -39
_diffrn_reflns_limit_l_max 45
_diffrn_reflns_limit_l_min -45
_diffrn_reflns_number 366423
_diffrn_reflns_point_group_measured_fraction_full 0.995
_diffrn_reflns_point_group_measured_fraction_max 0.995
_diffrn_reflns_theta_full 24.711
_diffrn_reflns_theta_max 24.711
_diffrn_reflns_theta_min 1.088
_diffrn_source 'SSRF, Beamline B17B'
_exptl_absorpt_coefficient_mu 2.54
_exptl_absorpt_correction_T_max 0.666
_exptl_absorpt_correction_T_min 0.571
_exptl_absorpt_correction_type multi-scan
_exptl_absorpt_process_details SADABS
_exptl_crystal_colour black
_exptl_crystal_density_diffrn 1.381
_exptl_crystal_density_method 'not measured'
_exptl_crystal_description block
_exptl_crystal_F_000 24848
_exptl_crystal_size_max 0.240
_exptl_crystal_size_mid 0.200
_exptl_crystal_size_min 0.160
_refine_diff_density_max 3.546
_refine_diff_density_min -2.354
_refine_diff_density_rms 0.336
_refine_ls_extinction_method none
_refine_ls_goodness_of_fit_ref 1.074
_refine_ls_hydrogen_treatment mixed
_refine_ls_matrix_type full
_refine_ls_number_parameters 2056
_refine_ls_number_reflns 53734
_refine_ls_number_restraints 975
_refine_ls_restrained_S_all 1.065
_refine_ls_R_factor_all 0.1762
_refine_ls_R_factor_gt 0.1214
_refine_ls_shift/su_max 0.001
_refine_ls_shift/su_mean 0.000
_refine_ls_structure_factor_coef Fsqd
_refine_ls_weighting_details 'w=1/[\s^2^(Fo^2^)+(0.1170P)^2^+9787.0635P] where P=(Fo^2^+2Fc^2^)/3'
_refine_ls_weighting_scheme calc
_refine_ls_wR_factor_gt 0.3161
_refine_ls_wR_factor_ref 0.3674
_reflns_Friedel_coverage 0.000
_reflns_number_gt 37228
_reflns_number_total 53734
_reflns_threshold_expression 'I > 2\s(I)'
_cod_data_source_file c9nr07779k2.cif
_cod_data_source_block 11_a_CCDC1
_cod_depositor_comments 'Adding full bibliography for 1556541--1556543.cif.'
_cod_original_sg_symbol_H-M 'C 2/c'
_cod_database_code 1556543
_shelx_shelxl_version_number 2016/6
_shelx_space_group_comment
;
The symmetry employed for this shelxl refinement is uniquely defined
by the following loop, which should always be used as a source of
symmetry information in preference to the above space-group names.
They are only intended as comments.
;
_shelx_estimated_absorpt_t_min 0.512
_shelx_estimated_absorpt_t_max 0.627

loop_
_space_group_symop_operation_xyz
'x, y, z'
'-x, y, -z+1/2'
'x+1/2, y+1/2, z'
'-x+1/2, y+1/2, -z+1/2'
'-x, -y, -z'
'x, -y, z-1/2'
'-x+1/2, -y+1/2, -z'
'x+1/2, -y+1/2, z-1/2'

loop_
_atom_site_label
_atom_site_type_symbol
_atom_site_fract_x
_atom_site_fract_y
_atom_site_fract_z
_atom_site_U_iso_or_equiv
_atom_site_adp_type
_atom_site_occupancy
_atom_site_site_symmetry_order
_atom_site_calc_flag
_atom_site_refinement_flags_posn
_atom_site_refinement_flags_adp
W1 W 0.32800(2) 0.36067(3) 0.33963(4) 0.0579(3) Uani 1 1 d . .
W2 W 0.32653(3) 0.64341(3) 0.34623(4) 0.0628(3) Uani 1 1 d . .
W3 W 0.18563(2) 0.49547(4) 0.33925(4) 0.0637(3) Uani 1 1 d . .
W4 W 0.35929(3) 0.49654(3) 0.57339(3) 0.0617(3) Uani 1 1 d . .
Ag1 Ag 0.31919(4) 0.54368(5) 0.33945(6) 0.0520(4) Uani 1 1 d . .
Ag2 Ag 0.34031(4) 0.54623(5) 0.48841(6) 0.0517(4) Uani 1 1 d . .
Ag3 Ag 0.30049(4) 0.48705(5) 0.48633(6) 0.0497(4) Uani 1 1 d . .
Ag4 Ag 0.24961(4) 0.50594(5) 0.41833(6) 0.0515(4) Uani 1 1 d . .
Ag5 Ag 0.23806(4) 0.53819(5) 0.33949(6) 0.0518(4) Uani 1 1 d . .
Ag6 Ag 0.24130(4) 0.44989(5) 0.35340(6) 0.0532(4) Uani 1 1 d . .
Ag7 Ag 0.27494(4) 0.37733(5) 0.39568(6) 0.0528(4) Uani 1 1 d . .
Ag8 Ag 0.28063(4) 0.42125(5) 0.33680(6) 0.0513(4) Uani 1 1 d . .
Ag9 Ag 0.38476(4) 0.52799(6) 0.47770(6) 0.0555(5) Uani 1 1 d . .
Ag10 Ag 0.29238(4) 0.45530(5) 0.41694(5) 0.0432(4) Uani 1 1 d . .
Ag11 Ag 0.28189(4) 0.50060(5) 0.34639(5) 0.0443(4) Uani 1 1 d . .
Ag12 Ag 0.30889(4) 0.61920(5) 0.44809(7) 0.0588(5) Uani 1 1 d . .
Ag13 Ag 0.33108(4) 0.41013(5) 0.41691(6) 0.0507(4) Uani 1 1 d . .
Ag14 Ag 0.25900(4) 0.42371(5) 0.44208(6) 0.0518(4) Uani 1 1 d . .
Ag15 Ag 0.29203(4) 0.54117(4) 0.41870(5) 0.0431(4) Uani 1 1 d . .
Ag16 Ag 0.34954(4) 0.45994(5) 0.48569(6) 0.0516(4) Uani 1 1 d . .
Ag17 Ag 0.33113(4) 0.46043(5) 0.35285(6) 0.0535(4) Uani 1 1 d . .
Ag18 Ag 0.28184(4) 0.58949(5) 0.35643(6) 0.0523(4) Uani 1 1 d . .
Ag19 Ag 0.28492(4) 0.56867(5) 0.48075(6) 0.0530(4) Uani 1 1 d . .
Ag20 Ag 0.37320(4) 0.52162(5) 0.39689(6) 0.0553(5) Uani 1 1 d . .
Ag21 Ag 0.38066(4) 0.45154(5) 0.44296(6) 0.0571(5) Uani 1 1 d . .
Ag22 Ag 0.33966(4) 0.57917(5) 0.42004(6) 0.0502(4) Uani 1 1 d . .
Ag23 Ag 0.33511(4) 0.49924(5) 0.41692(5) 0.0445(4) Uani 1 1 d . .
Ag24 Ag 0.31422(4) 0.39620(5) 0.47728(6) 0.0546(5) Uani 1 1 d . .
Ag25 Ag 0.23509(4) 0.47308(6) 0.27802(6) 0.0604(5) Uani 1 1 d . .
Ag26 Ag 0.25260(4) 0.59809(5) 0.40065(6) 0.0556(5) Uani 1 1 d . .
Ag27 Ag 0.25531(4) 0.55095(5) 0.28001(6) 0.0577(5) Uani 1 1 d . .
Ag28 Ag 0.28496(5) 0.48481(6) 0.27795(6) 0.0605(5) Uani 1 1 d . .
P1 P 0.34023(16) 0.3551(2) 0.5390(2) 0.0601(17) Uani 1 1 d . .
P2 P 0.41495(15) 0.3985(2) 0.4713(3) 0.0643(19) Uani 1 1 d . .
P3 P 0.42386(14) 0.5599(2) 0.5359(2) 0.0604(17) Uani 1 1 d . .
P4 P 0.39810(16) 0.5453(2) 0.3648(3) 0.0682(19) Uani 1 1 d . .
P5 P 0.29176(17) 0.4713(2) 0.2205(2) 0.071(2) Uani 1 1 d . .
P6 P 0.23426(17) 0.6032(2) 0.2288(2) 0.0632(18) Uani 1 1 d . .
P7 P 0.18980(17) 0.4464(2) 0.2286(3) 0.075(2) Uani 1 1 d . .
P8 P 0.21167(16) 0.64004(19) 0.3711(2) 0.0588(17) Uani 1 1 d . .
P9 P 0.27865(16) 0.5763(2) 0.5397(2) 0.0585(17) Uani 1 1 d . .
P10 P 0.25598(15) 0.31322(18) 0.3614(2) 0.0575(16) Uani 1 1 d . .
P11 P 0.22355(16) 0.4096(2) 0.4584(2) 0.0584(17) Uani 1 1 d . .
P12 P 0.33038(17) 0.68551(18) 0.4673(3) 0.0643(19) Uani 1 1 d . .
O1 O 0.3329(4) 0.6005(5) 0.3244(6) 0.064(5) Uani 1 1 d . .
O2 O 0.3412(4) 0.4046(5) 0.3288(6) 0.063(5) Uani 1 1 d . .
O3 O 0.3658(4) 0.5430(5) 0.5566(5) 0.064(5) Uani 1 1 d . .
O4 O 0.3425(8) 0.3061(8) 0.4492(10) 0.121(9) Uani 1 1 d D .
H1 H 0.340(9) 0.306(11) 0.425(5) 0.181 Uiso 1 1 d D U
H2 H 0.345(11) 0.281(3) 0.456(11) 0.181 Uiso 1 1 d D U
O5 O 0.3699(4) 0.4563(5) 0.5535(5) 0.063(5) Uani 1 1 d . .
O6 O 0.3774(5) 0.4939(7) 0.6268(6) 0.082(6) Uani 1 1 d . .
O7 O 0.3234(4) 0.4935(5) 0.5546(5) 0.071(5) Uani 1 1 d . .
O8 O 0.3431(4) 0.3571(4) 0.3922(6) 0.060(4) Uani 1 1 d . .
O9 O 0.3364(4) 0.3187(5) 0.3200(7) 0.076(6) Uani 1 1 d . .
O10 O 0.2917(4) 0.3647(4) 0.3169(5) 0.058(4) Uani 1 1 d . .
O11 O 0.3457(4) 0.6393(5) 0.3995(6) 0.068(5) Uani 1 1 d . .
O12 O 0.3358(5) 0.6875(5) 0.3304(7) 0.083(6) Uani 1 1 d . .
O13 O 0.2913(4) 0.6436(5) 0.3305(6) 0.068(5) Uani 1 1 d . .
O14 O 0.2045(4) 0.4980(5) 0.3928(6) 0.062(5) Uani 1 1 d . .
O15 O 0.1938(3) 0.5385(5) 0.3199(5) 0.060(4) Uani 1 1 d . .
O16 O 0.1959(4) 0.4511(5) 0.3237(6) 0.063(5) Uani 1 1 d . .
O17 O 0.1499(4) 0.4940(7) 0.3212(7) 0.083(6) Uani 1 1 d . .
C1 C 0.2320(6) 0.2922(7) 0.3751(9) 0.061(4) Uani 1 1 d . U
C2 C 0.2111(6) 0.2677(8) 0.3481(10) 0.070(5) Uani 1 1 d . U
H2Z H 0.209579 0.260437 0.323210 0.084 Uiso 1 1 calc R U
C3 C 0.1920(6) 0.2536(8) 0.3577(11) 0.077(5) Uani 1 1 d . U
H3 H 0.177181 0.237712 0.338782 0.092 Uiso 1 1 calc R U
C4 C 0.1947(6) 0.2628(8) 0.3947(10) 0.074(5) Uani 1 1 d . U
H4 H 0.182380 0.252169 0.401885 0.088 Uiso 1 1 calc R U
C5 C 0.2160(6) 0.2883(8) 0.4213(10) 0.073(5) Uani 1 1 d . U
H5 H 0.218046 0.295978 0.446444 0.087 Uiso 1 1 calc R U
C6 C 0.2346(6) 0.3023(8) 0.4094(10) 0.069(5) Uani 1 1 d . U
H6 H 0.249098 0.319426 0.427119 0.082 Uiso 1 1 calc R U
C7 C 0.2796(7) 0.2729(8) 0.3710(11) 0.078(5) Uani 1 1 d . U
C8 C 0.2180(6) 0.6933(7) 0.3810(8) 0.053(4) Uani 1 1 d . U
C9 C 0.2908(7) 0.2684(9) 0.3447(11) 0.082(6) Uani 1 1 d . U
H9 H 0.285068 0.285480 0.321965 0.098 Uiso 1 1 calc R U
C10 C 0.3098(7) 0.2394(9) 0.3532(11) 0.084(6) Uani 1 1 d . U
H10 H 0.316544 0.235561 0.335560 0.100 Uiso 1 1 calc R U
C11 C 0.2871(7) 0.2465(9) 0.4006(11) 0.081(5) Uani 1 1 d . U
H11 H 0.279796 0.248437 0.417787 0.097 Uiso 1 1 calc R U
C12 C 0.3055(7) 0.2159(9) 0.4067(11) 0.085(6) Uani 1 1 d . U
H12 H 0.308012 0.195149 0.425139 0.102 Uiso 1 1 calc R U
C13 C 0.2348(6) 0.3761(8) 0.5018(8) 0.060(4) Uani 1 1 d . U
C14 C 0.2228(6) 0.3763(8) 0.5251(9) 0.067(5) Uani 1 1 d . U
H14 H 0.207742 0.393185 0.518536 0.081 Uiso 1 1 calc R U
C15 C 0.2341(6) 0.3497(8) 0.5603(9) 0.067(5) Uani 1 1 d . U
H15 H 0.226911 0.350347 0.577676 0.081 Uiso 1 1 calc R U
C16 C 0.2548(6) 0.3240(9) 0.5685(9) 0.071(5) Uani 1 1 d . U
H16 H 0.261275 0.305651 0.590389 0.085 Uiso 1 1 calc R U
C17 C 0.2661(6) 0.3251(8) 0.5442(9) 0.070(5) Uani 1 1 d . U
H17 H 0.281195 0.308355 0.550439 0.084 Uiso 1 1 calc R U
C18 C 0.2559(6) 0.3503(8) 0.5110(9) 0.071(5) Uani 1 1 d . U
H18 H 0.263640 0.349729 0.494262 0.085 Uiso 1 1 calc R U
C19 C 0.3322(6) 0.3676(8) 0.5764(9) 0.068(5) Uani 1 1 d . U
C20 C 0.3419(7) 0.3437(9) 0.6114(9) 0.071(5) Uani 1 1 d . U
H20 H 0.352816 0.320716 0.615666 0.085 Uiso 1 1 calc R U
C21 C 0.3342(7) 0.3560(9) 0.6408(10) 0.078(5) Uani 1 1 d . U
H21 H 0.339290 0.339418 0.663595 0.094 Uiso 1 1 calc R U
C22 C 0.3195(7) 0.3916(9) 0.6366(10) 0.082(5) Uani 1 1 d . U
H22 H 0.315272 0.399818 0.656297 0.098 Uiso 1 1 calc R U
C23 C 0.3119(7) 0.4133(10) 0.6023(10) 0.082(5) Uani 1 1 d . U
H23 H 0.301597 0.436912 0.597991 0.098 Uiso 1 1 calc R U
C24 C 0.3181(7) 0.4031(9) 0.5744(10) 0.074(5) Uani 1 1 d . U
H24 H 0.312829 0.420617 0.552172 0.089 Uiso 1 1 calc R U
C25 C 0.3326(7) 0.3022(8) 0.5304(10) 0.075(5) Uani 1 1 d . U
C26 C 0.3784(7) 0.3562(8) 0.5677(10) 0.078(6) Uani 1 1 d . U
H26A H 0.384592 0.383802 0.577207 0.094 Uiso 1 1 calc R U
H26B H 0.385265 0.338887 0.591870 0.094 Uiso 1 1 calc R U
C27 C 0.3912(7) 0.3417(8) 0.5419(10) 0.078(6) Uani 1 1 d . U
H27A H 0.409368 0.330157 0.560234 0.094 Uiso 1 1 calc R U
H27B H 0.379551 0.320390 0.523133 0.094 Uiso 1 1 calc R U
C28 C 0.3937(7) 0.3738(8) 0.5188(10) 0.075(5) Uani 1 1 d . U
H28A H 0.406454 0.394193 0.537534 0.089 Uiso 1 1 calc R U
H28B H 0.375771 0.386621 0.501743 0.089 Uiso 1 1 calc R U
C29 C 0.4046(7) 0.3577(8) 0.4908(10) 0.077(6) Uani 1 1 d . U
H29A H 0.390052 0.342203 0.468078 0.092 Uiso 1 1 calc R U
H29B H 0.420240 0.339570 0.506664 0.092 Uiso 1 1 calc R U
C30 C 0.3075(7) 0.2903(8) 0.5034(10) 0.076(5) Uani 1 1 d . U
H30 H 0.294271 0.309587 0.486800 0.091 Uiso 1 1 calc R U
C31 C 0.3183(8) 0.2229(10) 0.5179(11) 0.088(6) Uani 1 1 d . U
H31 H 0.313219 0.195585 0.512426 0.105 Uiso 1 1 calc R U
C32 C 0.3000(8) 0.2496(9) 0.4990(10) 0.081(6) Uani 1 1 d . U
H32 H 0.281508 0.242067 0.482078 0.097 Uiso 1 1 calc R U
C33 C 0.1930(6) 0.3889(9) 0.4184(10) 0.076(5) Uani 1 1 d . U
C34 C 0.1720(6) 0.3736(9) 0.4229(11) 0.083(6) Uani 1 1 d . U
H34 H 0.173201 0.374064 0.448420 0.099 Uiso 1 1 calc R U
C35 C 0.1892(6) 0.3865(10) 0.3786(10) 0.079(5) Uani 1 1 d . U
H35 H 0.202073 0.398913 0.373411 0.095 Uiso 1 1 calc R U
C36 C 0.1684(7) 0.3677(10) 0.3494(12) 0.090(6) Uani 1 1 d . U
H36 H 0.169092 0.362551 0.325665 0.108 Uiso 1 1 calc R U
C37 C 0.1454(7) 0.3544(10) 0.3493(12) 0.092(6) Uani 1 1 d . U
H37 H 0.129489 0.344567 0.326154 0.110 Uiso 1 1 calc R U
C38 C 0.1895(7) 0.6261(8) 0.3891(11) 0.080(5) Uani 1 1 d . U
C39 C 0.1927(7) 0.6372(9) 0.3173(9) 0.075(6) Uani 1 1 d . U
H39A H 0.186238 0.609426 0.308934 0.091 Uiso 1 1 calc R U
H39B H 0.176551 0.654744 0.306637 0.091 Uiso 1 1 calc R U
C40 C 0.2096(8) 0.6496(10) 0.2992(10) 0.081(6) Uani 1 1 d . U
H40A H 0.206769 0.678581 0.293511 0.097 Uiso 1 1 calc R U
H40B H 0.228987 0.645890 0.320301 0.097 Uiso 1 1 calc R U
C41 C 0.2055(8) 0.6306(10) 0.2638(10) 0.083(6) Uani 1 1 d . U
H41A H 0.186117 0.634106 0.242533 0.100 Uiso 1 1 calc R U
H41B H 0.208554 0.601565 0.269377 0.100 Uiso 1 1 calc R U
C42 C 0.2231(7) 0.6446(10) 0.2467(11) 0.082(6) Uani 1 1 d . U
H42A H 0.239198 0.659085 0.267957 0.098 Uiso 1 1 calc R U
H42B H 0.212490 0.663453 0.224093 0.098 Uiso 1 1 calc R U
C43 C 0.2669(7) 0.5301(8) 0.5496(10) 0.076(6) Uani 1 1 d . U
H43A H 0.281813 0.510125 0.560157 0.091 Uiso 1 1 calc R U
H43B H 0.262170 0.534629 0.570613 0.091 Uiso 1 1 calc R U
C44 C 0.2419(7) 0.5135(9) 0.5112(10) 0.083(6) Uani 1 1 d . U
H44A H 0.225193 0.525323 0.508431 0.100 Uiso 1 1 calc R U
H44B H 0.242908 0.521394 0.487247 0.100 Uiso 1 1 calc R U
C45 C 0.2403(8) 0.4722(9) 0.5122(10) 0.084(6) Uani 1 1 d . U
H45A H 0.241268 0.464133 0.537608 0.100 Uiso 1 1 calc R U
H45B H 0.256187 0.460288 0.512238 0.100 Uiso 1 1 calc R U
C46 C 0.2127(7) 0.4545(9) 0.4742(10) 0.078(6) Uani 1 1 d . U
H46A H 0.204237 0.474323 0.452032 0.094 Uiso 1 1 calc R U
H46B H 0.199370 0.447452 0.482422 0.094 Uiso 1 1 calc R U
C47 C 0.2522(6) 0.6117(8) 0.5308(9) 0.068(5) Uani 1 1 d . U
C48 C 0.3065(7) 0.5902(11) 0.5884(10) 0.085(6) Uani 1 1 d . U
C49 C 0.2402(7) 0.6109(9) 0.5547(10) 0.073(5) Uani 1 1 d . U
H49 H 0.245811 0.591699 0.575645 0.088 Uiso 1 1 calc R U
C50 C 0.2428(7) 0.6377(9) 0.4984(10) 0.074(5) Uani 1 1 d . U
H50 H 0.249858 0.637084 0.480870 0.089 Uiso 1 1 calc R U
C51 C 0.2221(7) 0.6657(10) 0.4923(11) 0.085(6) Uani 1 1 d . U
H51 H 0.216003 0.684383 0.470807 0.103 Uiso 1 1 calc R U
C52 C 0.1926(8) 0.5892(9) 0.4078(12) 0.092(6) Uani 1 1 d . U
H52 H 0.206718 0.571726 0.411296 0.110 Uiso 1 1 calc R U
C53 C 0.1680(7) 0.6512(9) 0.3819(12) 0.089(6) Uani 1 1 d . U
H53 H 0.164767 0.675568 0.367499 0.106 Uiso 1 1 calc R U
C54 C 0.3136(9) 0.7225(9) 0.4273(12) 0.096(7) Uani 1 1 d . U
C55 C 0.3275(9) 0.7086(9) 0.5078(11) 0.090(6) Uani 1 1 d . U
C56 C 0.4154(8) 0.6057(11) 0.5526(12) 0.095(7) Uani 1 1 d . U
H56A H 0.405633 0.599097 0.566930 0.114 Uiso 1 1 calc R U
H56B H 0.432219 0.620295 0.571524 0.114 Uiso 1 1 calc R U
C57 C 0.4416(7) 0.5285(13) 0.5785(11) 0.094(6) Uani 1 1 d . U
C58 C 0.4493(6) 0.5774(10) 0.5244(11) 0.082(6) Uani 1 1 d . U
C59 C 0.3117(7) 0.6301(12) 0.5979(11) 0.091(6) Uani 1 1 d . U
H59 H 0.299838 0.649830 0.579528 0.109 Uiso 1 1 calc R U
C60 C 0.3346(8) 0.6416(12) 0.6347(11) 0.095(6) Uani 1 1 d . U
H60 H 0.336957 0.669424 0.640216 0.115 Uiso 1 1 calc R U
C61 C 0.4246(7) 0.5125(12) 0.3713(13) 0.093(6) Uani 1 1 d . U
C62 C 0.3774(7) 0.5525(10) 0.3114(11) 0.094(8) Uani 1 1 d . U
H62A H 0.363751 0.573583 0.305789 0.112 Uiso 1 1 calc R U
H62B H 0.388879 0.561469 0.300637 0.112 Uiso 1 1 calc R U
C63 C 0.4137(7) 0.5925(10) 0.3838(12) 0.091(6) Uani 1 1 d . U
C64 C 0.2200(7) 0.6382(9) 0.5473(10) 0.079(5) Uani 1 1 d . U
H64 H 0.212183 0.637787 0.563832 0.095 Uiso 1 1 calc R U
C65 C 0.2107(7) 0.6670(9) 0.5157(11) 0.082(5) Uani 1 1 d . U
H65 H 0.197133 0.686083 0.511231 0.098 Uiso 1 1 calc R U
C66 C 0.1768(8) 0.5784(10) 0.4202(13) 0.101(6) Uani 1 1 d . U
H66 H 0.179823 0.553492 0.433724 0.121 Uiso 1 1 calc R U
C67 C 0.1510(8) 0.6383(10) 0.3971(13) 0.099(6) Uani 1 1 d . U
H67 H 0.137018 0.655368 0.394926 0.118 Uiso 1 1 calc R U
C68 C 0.2411(6) 0.7047(8) 0.4165(9) 0.065(5) Uani 1 1 d . U
H68 H 0.252494 0.684711 0.434914 0.078 Uiso 1 1 calc R U
C69 C 0.2478(6) 0.7434(8) 0.4256(9) 0.068(5) Uani 1 1 d . U
H69 H 0.264279 0.750827 0.449449 0.082 Uiso 1 1 calc R U
C70 C 0.2300(6) 0.7727(8) 0.3991(9) 0.069(5) Uani 1 1 d . U
H70 H 0.234483 0.800108 0.405609 0.083 Uiso 1 1 calc R U
C71 C 0.2073(7) 0.7636(8) 0.3657(9) 0.069(5) Uani 1 1 d . U
H71 H 0.195561 0.783978 0.348276 0.083 Uiso 1 1 calc R U
C72 C 0.2008(6) 0.7234(7) 0.3563(9) 0.063(5) Uani 1 1 d . U
H72 H 0.184182 0.716376 0.332570 0.076 Uiso 1 1 calc R U
C73 C 0.2047(7) 0.5871(12) 0.1837(9) 0.087(6) Uani 1 1 d . U
C74 C 0.2561(7) 0.6260(9) 0.2123(9) 0.078(5) Uani 1 1 d . U
C75 C 0.2047(8) 0.5491(13) 0.1683(10) 0.097(6) Uani 1 1 d . U
H75 H 0.220995 0.533906 0.181969 0.116 Uiso 1 1 calc R U
C76 C 0.1798(8) 0.6080(13) 0.1625(10) 0.099(7) Uani 1 1 d . U
H76 H 0.179164 0.634111 0.171536 0.119 Uiso 1 1 calc R U
C77 C 0.2440(8) 0.6500(10) 0.1792(10) 0.085(6) Uani 1 1 d . U
H77 H 0.224820 0.653299 0.163572 0.102 Uiso 1 1 calc R U
C78 C 0.2620(8) 0.6702(10) 0.1690(10) 0.086(6) Uani 1 1 d . U
H78 H 0.255067 0.688692 0.147266 0.103 Uiso 1 1 calc R U
C79 C 0.2847(8) 0.6188(10) 0.2337(10) 0.085(6) Uani 1 1 d . U
H79 H 0.292486 0.600235 0.255411 0.103 Uiso 1 1 calc R U
C80 C 0.2996(8) 0.6372(10) 0.2239(11) 0.087(6) Uani 1 1 d . U
H80 H 0.318764 0.633234 0.239863 0.105 Uiso 1 1 calc R U
C81 C 0.1851(8) 0.4331(11) 0.1801(10) 0.092(7) Uani 1 1 d . U
C82 C 0.1596(9) 0.4371(11) 0.1428(11) 0.104(7) Uani 1 1 d . U
H82 H 0.144171 0.447945 0.142574 0.125 Uiso 1 1 calc R U
C83 C 0.2057(8) 0.4162(11) 0.1780(11) 0.094(7) Uani 1 1 d . U
H83 H 0.222981 0.414199 0.202069 0.113 Uiso 1 1 calc R U
C84 C 0.2030(9) 0.4010(11) 0.1415(11) 0.101(7) Uani 1 1 d . U
H84 H 0.218227 0.389247 0.141806 0.121 Uiso 1 1 calc R U
C85 C 0.2777(7) 0.3947(9) 0.2273(10) 0.078(5) Uani 1 1 d . U
H85 H 0.276057 0.404886 0.248946 0.094 Uiso 1 1 calc R U
C86 C 0.2729(7) 0.3528(9) 0.2162(10) 0.084(6) Uani 1 1 d . U
H86 H 0.268040 0.335397 0.230897 0.101 Uiso 1 1 calc R U
C87 C 0.2750(7) 0.3386(9) 0.1868(10) 0.082(6) Uani 1 1 d . U
H87 H 0.272130 0.310942 0.180638 0.099 Uiso 1 1 calc R U
C88 C 0.2813(7) 0.3631(9) 0.1645(10) 0.080(5) Uani 1 1 d . U
H88 H 0.282295 0.352512 0.142449 0.096 Uiso 1 1 calc R U
C89 C 0.2863(7) 0.4039(9) 0.1739(10) 0.076(5) Uani 1 1 d . U
H89 H 0.290646 0.421404 0.158680 0.092 Uiso 1 1 calc R U
C90 C 0.2845(7) 0.4178(9) 0.2067(10) 0.076(5) Uani 1 1 d . U
C91 C 0.1487(7) 0.3573(10) 0.3881(11) 0.089(6) Uani 1 1 d . U
H91 H 0.134318 0.347727 0.391304 0.107 Uiso 1 1 calc R U
C92 C 0.2903(8) 0.6617(11) 0.1925(11) 0.091(6) Uani 1 1 d . U
H92 H 0.302472 0.673543 0.185727 0.109 Uiso 1 1 calc R U
C93 C 0.1813(7) 0.4010(10) 0.2440(10) 0.088(7) Uani 1 1 d . U
H93A H 0.179563 0.405878 0.267898 0.105 Uiso 1 1 calc R U
H93B H 0.163743 0.390589 0.221900 0.105 Uiso 1 1 calc R U
C94 C 0.1627(5) 0.4803(7) 0.2182(10) 0.115(8) Uani 1 1 d G U
C127 C 0.1673(4) 0.5211(8) 0.2179(10) 0.116(8) Uani 1 1 d G U
H127 H 0.184549 0.530441 0.223680 0.139 Uiso 1 1 calc R U
C128 C 0.1465(5) 0.5482(6) 0.2093(10) 0.121(8) Uani 1 1 d G U
H128 H 0.149674 0.576015 0.209114 0.146 Uiso 1 1 calc R U
C165 C 0.1212(5) 0.5345(7) 0.2009(10) 0.123(8) Uani 1 1 d G U
H165 H 0.107073 0.552967 0.194993 0.148 Uiso 1 1 calc R U
C164 C 0.1166(4) 0.4937(8) 0.2012(10) 0.128(8) Uani 1 1 d G U
H164 H 0.099347 0.484343 0.195437 0.154 Uiso 1 1 calc R U
C166 C 0.1374(5) 0.4666(6) 0.2098(10) 0.124(8) Uani 1 1 d G U
H166 H 0.134222 0.438768 0.210002 0.149 Uiso 1 1 calc R U
C95 C 0.3244(8) 0.4791(12) 0.2272(15) 0.118(9) Uani 1 1 d . U
H95A H 0.336059 0.456600 0.243586 0.141 Uiso 1 1 calc R U
H95B H 0.322528 0.477259 0.200331 0.141 Uiso 1 1 calc R U
C96 C 0.4671(7) 0.6050(11) 0.5444(12) 0.093(6) Uani 1 1 d . U
H96 H 0.466367 0.618864 0.565301 0.111 Uiso 1 1 calc R U
C97 C 0.4498(7) 0.5617(11) 0.4928(12) 0.089(6) Uani 1 1 d . U
H97 H 0.436747 0.541614 0.477686 0.107 Uiso 1 1 calc R U
C98 C 0.4672(7) 0.5719(11) 0.4807(13) 0.100(7) Uani 1 1 d . U
H98 H 0.465939 0.560222 0.457276 0.120 Uiso 1 1 calc R U
C99 C 0.4873(7) 0.6001(12) 0.5036(13) 0.100(7) Uani 1 1 d . U
H99 H 0.500026 0.608279 0.496267 0.120 Uiso 1 1 calc R U
C100 C 0.4344(7) 0.6082(11) 0.3778(13) 0.097(6) Uani 1 1 d . U
H100 H 0.441265 0.593393 0.363903 0.116 Uiso 1 1 calc R U
C101 C 0.4047(8) 0.6163(11) 0.4053(13) 0.099(7) Uani 1 1 d . U
H101 H 0.391533 0.606598 0.411094 0.119 Uiso 1 1 calc R U
C102 C 0.4360(8) 0.4866(12) 0.4043(13) 0.099(7) Uani 1 1 d . U
H102 H 0.428989 0.487416 0.421894 0.119 Uiso 1 1 calc R U
C103 C 0.4572(8) 0.4592(12) 0.4135(14) 0.105(7) Uani 1 1 d . U
H103 H 0.465899 0.444835 0.438268 0.126 Uiso 1 1 calc R U
C104 C 0.4645(8) 0.4545(13) 0.3866(14) 0.107(7) Uani 1 1 d . U
H104 H 0.476679 0.433641 0.389728 0.129 Uiso 1 1 calc R U
C105 C 0.4550(8) 0.4782(13) 0.3556(14) 0.103(7) Uani 1 1 d . U
H105 H 0.462609 0.476481 0.338748 0.124 Uiso 1 1 calc R U
C106 C 0.3197(8) 0.2145(9) 0.3881(11) 0.086(6) Uani 1 1 d . U
H106 H 0.335287 0.198076 0.397319 0.104 Uiso 1 1 calc R U
C107 C 0.3535(8) 0.2719(9) 0.5533(11) 0.088(6) Uani 1 1 d . U
H107 H 0.371943 0.278463 0.572143 0.105 Uiso 1 1 calc R U
C108 C 0.3439(8) 0.2318(10) 0.5448(12) 0.094(6) Uani 1 1 d . U
H108 H 0.356325 0.210732 0.558977 0.113 Uiso 1 1 calc R U
C109 C 0.3666(8) 0.6883(12) 0.4836(12) 0.099(8) Uani 1 1 d . U
H10A H 0.368852 0.680871 0.460634 0.119 Uiso 1 1 calc R U
H10B H 0.372890 0.716194 0.491181 0.119 Uiso 1 1 calc R U
C110 C 0.3830(9) 0.6632(12) 0.5165(12) 0.103(7) Uani 1 1 d . U
H11X H 0.396303 0.680935 0.538272 0.124 Uiso 1 1 calc R U
H11Y H 0.371027 0.652641 0.525856 0.124 Uiso 1 1 calc R U
C111 C 0.3973(8) 0.6320(12) 0.5159(12) 0.102(7) Uani 1 1 d . U
H11A H 0.409187 0.642239 0.506209 0.122 Uiso 1 1 calc R U
H11B H 0.384073 0.613772 0.494596 0.122 Uiso 1 1 calc R U
C112 C 0.4468(7) 0.4149(10) 0.5125(11) 0.083(6) Uani 1 1 d . U
C113 C 0.4553(7) 0.4529(10) 0.5131(12) 0.089(6) Uani 1 1 d . U
H113 H 0.443846 0.470106 0.491282 0.106 Uiso 1 1 calc R U
C114 C 0.4795(7) 0.4678(12) 0.5438(12) 0.096(6) Uani 1 1 d . U
H114 H 0.485459 0.493898 0.542318 0.115 Uiso 1 1 calc R U
C115 C 0.4611(8) 0.3894(12) 0.5434(12) 0.099(7) Uani 1 1 d . U
H115 H 0.455077 0.363325 0.544706 0.118 Uiso 1 1 calc R U
C116 C 0.4653(8) 0.5373(13) 0.6125(11) 0.102(7) Uani 1 1 d . U
H116 H 0.474035 0.562171 0.614841 0.122 Uiso 1 1 calc R U
C117 C 0.4299(8) 0.4898(13) 0.5766(12) 0.101(7) Uani 1 1 d . U
H117 H 0.413619 0.481713 0.552886 0.121 Uiso 1 1 calc R U
C118 C 0.4426(8) 0.4643(14) 0.6099(12) 0.105(7) Uani 1 1 d . U
H118 H 0.434303 0.439510 0.609424 0.127 Uiso 1 1 calc R U
C119 C 0.3071(8) 0.7002(9) 0.5135(11) 0.088(6) Uani 1 1 d . U
H119 H 0.294227 0.680631 0.496623 0.106 Uiso 1 1 calc R U
C120 C 0.3035(9) 0.7190(10) 0.5434(12) 0.098(6) Uani 1 1 d . U
H120 H 0.288401 0.712026 0.546032 0.117 Uiso 1 1 calc R U
C121 C 0.3472(9) 0.7358(9) 0.5356(12) 0.099(7) Uani 1 1 d . U
H121 H 0.362914 0.741886 0.534058 0.119 Uiso 1 1 calc R U
C122 C 0.3241(7) 0.5626(12) 0.6168(10) 0.089(6) Uani 1 1 d . U
H122 H 0.320721 0.534909 0.611156 0.106 Uiso 1 1 calc R U
C123 C 0.4237(7) 0.3752(11) 0.4373(12) 0.091(6) Uani 1 1 d . U
C124 C 0.4099(8) 0.3851(12) 0.3961(13) 0.103(7) Uani 1 1 d . U
H124 H 0.396231 0.405174 0.385878 0.124 Uiso 1 1 calc R U
C125 C 0.4166(8) 0.3651(12) 0.3696(14) 0.106(7) Uani 1 1 d . U
H125 H 0.407584 0.371299 0.341560 0.127 Uiso 1 1 calc R U
C126 C 0.4451(7) 0.3467(11) 0.4518(13) 0.096(6) Uani 1 1 d . U
H126 H 0.455350 0.341600 0.479993 0.115 Uiso 1 1 calc R U
C129 C 0.3196(10) 0.7619(10) 0.4333(13) 0.106(7) Uani 1 1 d . U
H129 H 0.332705 0.771083 0.459516 0.127 Uiso 1 1 calc R U
C130 C 0.2920(10) 0.7079(11) 0.3887(12) 0.107(7) Uani 1 1 d . U
H130 H 0.287523 0.680266 0.384655 0.128 Uiso 1 1 calc R U
C131 C 0.4158(8) 0.6538(11) 0.4174(14) 0.106(7) Uani 1 1 d . U
H131 H 0.408066 0.670695 0.428652 0.127 Uiso 1 1 calc R U
C132 C 0.2361(6) 0.3203(9) 0.3063(9) 0.074(6) Uani 1 1 d . U
H13A H 0.248264 0.329076 0.296513 0.088 Uiso 1 1 calc R U
H13B H 0.227501 0.294802 0.292838 0.088 Uiso 1 1 calc R U
C133 C 0.2147(7) 0.3512(10) 0.2962(9) 0.080(6) Uani 1 1 d . U
H13C H 0.222252 0.372501 0.316979 0.096 Uiso 1 1 calc R U
H13D H 0.199217 0.338800 0.296747 0.096 Uiso 1 1 calc R U
C134 C 0.2046(8) 0.3697(11) 0.2547(10) 0.092(6) Uani 1 1 d . U
H13E H 0.197616 0.348391 0.234018 0.110 Uiso 1 1 calc R U
H13F H 0.219902 0.383110 0.254467 0.110 Uiso 1 1 calc R U
C135 C 0.4517(8) 0.3263(12) 0.4276(13) 0.103(7) Uani 1 1 d . U
H135 H 0.465619 0.306504 0.437632 0.124 Uiso 1 1 calc R U
C136 C 0.4364(8) 0.3368(12) 0.3863(14) 0.104(7) Uani 1 1 d . U
H136 H 0.440245 0.322646 0.368416 0.124 Uiso 1 1 calc R U
C137 C 0.4330(7) 0.5081(12) 0.3450(13) 0.101(7) Uani 1 1 d . U
H137 H 0.425357 0.523189 0.320710 0.121 Uiso 1 1 calc R U
C138 C 0.2703(7) 0.4973(10) 0.1751(10) 0.080(6) Uani 1 1 d . U
C139 C 0.2447(8) 0.4815(11) 0.1419(10) 0.090(6) Uani 1 1 d . U
H139 H 0.239550 0.455213 0.144553 0.108 Uiso 1 1 calc R U
C140 C 0.2275(9) 0.5023(11) 0.1072(12) 0.101(7) Uani 1 1 d . U
H140 H 0.210946 0.491242 0.086225 0.122 Uiso 1 1 calc R U
C141 C 0.2359(8) 0.5396(11) 0.1049(12) 0.097(6) Uani 1 1 d . U
H141 H 0.225002 0.553945 0.080414 0.116 Uiso 1 1 calc R U
C142 C 0.2566(8) 0.5569(12) 0.1321(11) 0.095(6) Uani 1 1 d . U
H142 H 0.260453 0.583584 0.128281 0.114 Uiso 1 1 calc R U
C143 C 0.2732(8) 0.5380(11) 0.1664(11) 0.092(6) Uani 1 1 d . U
H143 H 0.288212 0.552606 0.186765 0.111 Uiso 1 1 calc R U
C144 C 0.1824(8) 0.5319(15) 0.1342(11) 0.109(7) Uani 1 1 d . U
H144 H 0.182935 0.505635 0.125205 0.131 Uiso 1 1 calc R U
C145 C 0.1545(9) 0.5922(14) 0.1270(11) 0.110(7) Uani 1 1 d . U
H145 H 0.137343 0.605308 0.114939 0.132 Uiso 1 1 calc R U
C146 C 0.1590(9) 0.5568(15) 0.1142(12) 0.117(7) Uani 1 1 d . U
H146 H 0.144734 0.547607 0.088676 0.141 Uiso 1 1 calc R U
C147 C 0.1579(9) 0.4247(12) 0.1072(12) 0.110(7) Uani 1 1 d . U
H147 H 0.141923 0.430756 0.082183 0.132 Uiso 1 1 calc R U
C148 C 0.1791(9) 0.4034(12) 0.1070(12) 0.106(7) Uani 1 1 d . U
H148 H 0.176444 0.391192 0.083029 0.127 Uiso 1 1 calc R U
C149 C 0.3622(8) 0.5126(11) 0.2894(12) 0.102(8) Uani 1 1 d . U
H14E H 0.375527 0.493729 0.289358 0.123 Uiso 1 1 calc R U
H14F H 0.354566 0.499989 0.304690 0.123 Uiso 1 1 calc R U
C150 C 0.3403(8) 0.5195(12) 0.2478(14) 0.115(8) Uani 1 1 d . U
H15A H 0.347997 0.530551 0.232008 0.138 Uiso 1 1 calc R U
H15B H 0.327415 0.539378 0.247626 0.138 Uiso 1 1 calc R U
C151 C 0.4880(8) 0.6152(12) 0.5359(13) 0.104(7) Uani 1 1 d . U
H151 H 0.502292 0.632698 0.553405 0.125 Uiso 1 1 calc R U
C152 C 0.4356(8) 0.6680(12) 0.4148(14) 0.111(7) Uani 1 1 d . U
H152 H 0.443859 0.692672 0.427379 0.133 Uiso 1 1 calc R U
C153 C 0.4446(8) 0.6472(11) 0.3937(14) 0.104(7) Uani 1 1 d . U
H153 H 0.457970 0.658834 0.389331 0.125 Uiso 1 1 calc R U
C154 C 0.3433(10) 0.7545(10) 0.5664(13) 0.108(7) Uani 1 1 d . U
H154 H 0.356622 0.772398 0.585290 0.129 Uiso 1 1 calc R U
C155 C 0.3214(9) 0.7467(10) 0.5682(13) 0.102(7) Uani 1 1 d . U
H155 H 0.318277 0.760501 0.586885 0.123 Uiso 1 1 calc R U
C156 C 0.4773(8) 0.5091(14) 0.6447(13) 0.110(7) Uani 1 1 d . U
H156 H 0.493824 0.516153 0.668579 0.132 Uiso 1 1 calc R U
C157 C 0.4668(8) 0.4746(14) 0.6431(13) 0.110(7) Uani 1 1 d . U
H157 H 0.475902 0.456444 0.664952 0.132 Uiso 1 1 calc R U
C158 C 0.3069(10) 0.7895(11) 0.4016(13) 0.111(7) Uani 1 1 d . U
H158 H 0.311567 0.817007 0.406215 0.134 Uiso 1 1 calc R U
C159 C 0.2884(10) 0.7769(11) 0.3654(14) 0.114(8) Uani 1 1 d . U
H159 H 0.281582 0.795027 0.343345 0.137 Uiso 1 1 calc R U
C160 C 0.2779(11) 0.7354(11) 0.3578(14) 0.115(8) Uani 1 1 d . U
H160 H 0.262238 0.727965 0.332905 0.138 Uiso 1 1 calc R U
C161 C 0.3464(8) 0.5747(13) 0.6531(11) 0.100(7) Uani 1 1 d . U
H161 H 0.357880 0.555528 0.672565 0.120 Uiso 1 1 calc R U
C162 C 0.3521(8) 0.6190(13) 0.6612(11) 0.103(7) Uani 1 1 d . U
H162 H 0.367846 0.628976 0.684593 0.123 Uiso 1 1 calc R U
C163 C 0.1549(8) 0.6024(10) 0.4145(13) 0.102(6) Uani 1 1 d . U
H163 H 0.142927 0.593102 0.422874 0.122 Uiso 1 1 calc R U
C167 C 0.4939(8) 0.4451(12) 0.5746(14) 0.105(7) Uani 1 1 d . U
H167 H 0.509598 0.455744 0.597479 0.126 Uiso 1 1 calc R U
C168 C 0.4872(8) 0.4070(12) 0.5751(13) 0.105(7) Uani 1 1 d . U
H168 H 0.499795 0.390337 0.596606 0.127 Uiso 1 1 calc R U

loop_
_atom_site_aniso_label
_atom_site_aniso_U_11
_atom_site_aniso_U_22
_atom_site_aniso_U_33
_atom_site_aniso_U_23
_atom_site_aniso_U_13
_atom_site_aniso_U_12
W1 0.0779(7) 0.0367(5) 0.0742(7) -0.0101(5) 0.0498(6) -0.0013(5)
W2 0.0890(8) 0.0374(5) 0.0802(8) 0.0035(5) 0.0564(7) -0.0048(5)
W3 0.0567(6) 0.0603(7) 0.0768(8) 0.0057(6) 0.0363(6) 0.0010(5)
W4 0.0722(7) 0.0530(6) 0.0572(6) -0.0019(5) 0.0311(6) -0.0019(5)
Ag1 0.0702(12) 0.0371(9) 0.0625(11) -0.0016(8) 0.0439(10) -0.0015(8)
Ag2 0.0642(11) 0.0400(9) 0.0603(11) -0.0087(8) 0.0386(10) -0.0080(8)
Ag3 0.0613(11) 0.0391(9) 0.0574(10) -0.0007(8) 0.0366(9) 0.0002(8)
Ag4 0.0634(11) 0.0396(9) 0.0623(11) 0.0024(8) 0.0400(10) 0.0028(8)
Ag5 0.0620(11) 0.0391(9) 0.0591(11) 0.0019(8) 0.0346(9) 0.0029(8)
Ag6 0.0619(11) 0.0407(9) 0.0639(11) -0.0032(8) 0.0371(10) -0.0035(8)
Ag7 0.0707(12) 0.0338(8) 0.0608(11) -0.0038(8) 0.0386(10) -0.0077(8)
Ag8 0.0657(12) 0.0351(8) 0.0602(11) -0.0055(8) 0.0376(10) -0.0032(8)
Ag9 0.0567(11) 0.0479(10) 0.0661(12) -0.0030(9) 0.0345(10) -0.0059(8)
Ag10 0.0559(10) 0.0300(8) 0.0511(9) -0.0014(7) 0.0328(8) -0.0018(7)
Ag11 0.0561(10) 0.0320(8) 0.0505(9) -0.0008(7) 0.0314(8) -0.0006(7)
Ag12 0.0806(14) 0.0326(9) 0.0839(14) -0.0062(9) 0.0570(12) -0.0030(8)
Ag13 0.0609(11) 0.0335(8) 0.0637(11) -0.0047(8) 0.0364(9) -0.0018(7)
Ag14 0.0663(12) 0.0409(9) 0.0580(11) 0.0001(8) 0.0389(10) -0.0081(8)
Ag15 0.0569(10) 0.0300(8) 0.0525(9) -0.0011(7) 0.0353(8) -0.0002(7)
Ag16 0.0578(11) 0.0388(9) 0.0601(11) -0.0033(8) 0.0316(9) -0.0019(8)
Ag17 0.0676(12) 0.0347(9) 0.0691(12) -0.0046(8) 0.0430(10) -0.0003(8)
Ag18 0.0682(12) 0.0360(9) 0.0629(11) 0.0021(8) 0.0410(10) 0.0015(8)
Ag19 0.0712(12) 0.0403(9) 0.0638(11) -0.0071(8) 0.0464(10) -0.0033(8)
Ag20 0.0616(11) 0.0446(10) 0.0733(12) -0.0057(9) 0.0444(10) -0.0055(8)
Ag21 0.0569(11) 0.0427(9) 0.0767(13) -0.0019(9) 0.0379(10) -0.0002(8)
Ag22 0.0634(11) 0.0352(8) 0.0624(11) -0.0047(8) 0.0399(10) -0.0043(8)
Ag23 0.0525(10) 0.0326(8) 0.0560(10) -0.0037(7) 0.0332(8) -0.0031(7)
Ag24 0.0703(12) 0.0373(9) 0.0621(11) 0.0028(8) 0.0383(10) -0.0035(8)
Ag25 0.0665(12) 0.0511(11) 0.0588(11) -0.0040(9) 0.0288(10) -0.0027(9)
Ag26 0.0728(13) 0.0375(9) 0.0724(12) -0.0007(8) 0.0486(11) 0.0050(8)
Ag27 0.0807(14) 0.0433(10) 0.0583(11) 0.0061(8) 0.0424(11) 0.0072(9)
Ag28 0.0780(14) 0.0489(10) 0.0601(11) -0.0091(9) 0.0392(11) 0.0028(9)
P1 0.075(5) 0.047(4) 0.061(4) 0.012(3) 0.037(4) 0.000(3)
P2 0.060(4) 0.045(4) 0.098(6) 0.000(3) 0.048(4) 0.007(3)
P3 0.050(4) 0.059(4) 0.071(4) -0.016(3) 0.030(3) -0.007(3)
P4 0.071(5) 0.070(5) 0.083(5) -0.012(4) 0.053(4) -0.017(4)
P5 0.081(5) 0.071(5) 0.069(5) -0.026(4) 0.044(4) -0.006(4)
P6 0.096(5) 0.051(4) 0.060(4) 0.012(3) 0.053(4) 0.018(4)
P7 0.071(5) 0.061(4) 0.076(5) -0.002(4) 0.025(4) -0.006(4)
P8 0.081(5) 0.042(3) 0.074(4) 0.005(3) 0.055(4) 0.014(3)
P9 0.082(5) 0.048(3) 0.064(4) -0.002(3) 0.051(4) -0.004(3)
P10 0.076(5) 0.036(3) 0.070(4) -0.011(3) 0.044(4) -0.012(3)
P11 0.078(5) 0.045(3) 0.070(4) -0.005(3) 0.051(4) -0.012(3)
P12 0.091(5) 0.029(3) 0.094(5) -0.005(3) 0.063(5) -0.005(3)
O1 0.105(15) 0.043(9) 0.080(12) -0.012(8) 0.074(12) -0.009(9)
O2 0.069(11) 0.042(9) 0.091(13) -0.007(9) 0.050(11) 0.002(8)
O3 0.072(12) 0.046(9) 0.053(10) -0.003(8) 0.018(9) -0.006(8)
O4 0.15(3) 0.091(18) 0.13(2) 0.008(17) 0.08(2) -0.010(19)
O5 0.071(12) 0.053(10) 0.060(11) 0.003(8) 0.029(9) 0.004(9)
O6 0.101(16) 0.088(15) 0.062(12) -0.001(11) 0.044(12) -0.003(12)
O7 0.103(15) 0.055(11) 0.050(10) -0.001(8) 0.037(10) -0.014(10)
O8 0.084(12) 0.029(8) 0.088(13) -0.007(8) 0.059(11) 0.004(8)
O9 0.112(16) 0.031(8) 0.113(16) -0.036(9) 0.077(14) -0.012(9)
O10 0.097(13) 0.030(8) 0.056(10) -0.005(7) 0.046(10) 0.000(8)
O11 0.097(14) 0.035(9) 0.082(13) 0.004(8) 0.054(12) -0.014(9)
O12 0.121(18) 0.044(10) 0.125(18) 0.015(11) 0.093(16) -0.013(10)
O13 0.113(16) 0.047(10) 0.072(12) -0.002(8) 0.068(12) -0.003(10)
O14 0.075(12) 0.056(10) 0.088(13) 0.015(9) 0.065(11) 0.003(9)
O15 0.058(10) 0.056(10) 0.064(11) 0.018(8) 0.030(9) 0.015(8)
O16 0.055(10) 0.050(10) 0.073(12) -0.004(8) 0.026(9) 0.005(8)
O17 0.060(12) 0.092(15) 0.096(15) 0.023(12) 0.039(11) 0.009(11)
C1 0.079(10) 0.040(8) 0.094(11) -0.006(8) 0.066(9) -0.016(7)
C2 0.074(10) 0.043(8) 0.108(11) -0.006(8) 0.058(9) -0.016(7)
C3 0.078(10) 0.046(8) 0.113(12) -0.007(8) 0.054(10) -0.012(8)
C4 0.082(10) 0.050(9) 0.107(11) -0.008(8) 0.062(10) -0.010(8)
C5 0.089(10) 0.051(9) 0.098(11) -0.007(8) 0.062(9) -0.013(8)
C6 0.089(10) 0.044(8) 0.094(11) -0.009(8) 0.062(9) -0.015(8)
C7 0.109(12) 0.045(9) 0.111(12) 0.002(9) 0.078(11) -0.010(9)
C8 0.082(10) 0.038(7) 0.065(9) 0.009(7) 0.057(8) 0.014(7)
C9 0.113(12) 0.052(9) 0.110(12) -0.004(9) 0.079(11) -0.005(9)
C10 0.112(12) 0.056(9) 0.112(12) -0.007(9) 0.078(11) 0.000(9)
C11 0.109(12) 0.055(9) 0.113(12) 0.009(9) 0.081(11) -0.008(9)
C12 0.110(13) 0.060(9) 0.113(12) 0.006(9) 0.079(11) -0.003(9)
C13 0.080(10) 0.050(9) 0.075(9) 0.005(8) 0.057(8) -0.010(8)
C14 0.088(10) 0.057(9) 0.073(9) 0.001(8) 0.053(9) -0.009(8)
C15 0.090(10) 0.062(9) 0.072(9) 0.001(8) 0.058(9) -0.004(8)
C16 0.088(10) 0.059(9) 0.078(10) 0.005(8) 0.050(9) -0.003(8)
C17 0.082(10) 0.059(9) 0.082(10) 0.003(8) 0.051(9) -0.002(8)
C18 0.081(10) 0.055(9) 0.086(10) 0.004(8) 0.050(9) -0.004(8)
C19 0.091(11) 0.055(9) 0.079(10) 0.009(8) 0.059(9) -0.001(8)
C20 0.090(11) 0.059(9) 0.082(10) 0.005(8) 0.056(9) 0.002(8)
C21 0.096(11) 0.065(9) 0.087(11) 0.008(9) 0.057(9) 0.001(9)
C22 0.103(11) 0.068(10) 0.087(11) 0.009(9) 0.058(10) 0.004(9)
C23 0.104(11) 0.066(10) 0.086(11) 0.010(9) 0.057(10) 0.004(9)
C24 0.099(11) 0.060(9) 0.080(10) 0.014(8) 0.057(9) -0.001(9)
C25 0.112(13) 0.051(9) 0.092(12) 0.007(9) 0.073(11) -0.003(9)
C26 0.105(14) 0.046(10) 0.092(14) -0.004(10) 0.057(12) -0.004(10)
C27 0.102(13) 0.045(9) 0.096(13) -0.001(9) 0.057(11) 0.000(9)
C28 0.094(13) 0.052(9) 0.094(13) 0.005(9) 0.060(11) -0.001(9)
C29 0.094(14) 0.052(11) 0.096(14) 0.005(10) 0.058(12) 0.003(10)
C30 0.111(13) 0.052(9) 0.091(12) 0.005(9) 0.071(11) -0.004(9)
C31 0.118(13) 0.056(9) 0.102(12) 0.004(9) 0.064(11) -0.005(9)
C32 0.111(13) 0.056(9) 0.095(12) 0.007(9) 0.067(11) -0.008(9)
C33 0.067(10) 0.069(10) 0.100(12) 0.022(10) 0.049(9) -0.006(8)
C34 0.075(10) 0.073(10) 0.104(12) 0.023(10) 0.048(10) -0.010(9)
C35 0.070(10) 0.077(10) 0.100(12) 0.014(10) 0.050(10) -0.009(9)
C36 0.078(11) 0.082(11) 0.102(12) 0.012(10) 0.042(10) -0.010(9)
C37 0.077(11) 0.080(11) 0.108(12) 0.017(10) 0.041(10) -0.016(9)
C38 0.115(13) 0.054(9) 0.136(14) 0.006(9) 0.109(12) 0.011(9)
C39 0.116(15) 0.068(12) 0.084(13) 0.001(10) 0.082(12) -0.003(11)
C40 0.117(14) 0.074(11) 0.088(12) -0.003(10) 0.079(12) -0.001(10)
C41 0.114(14) 0.074(11) 0.093(12) -0.003(10) 0.075(12) -0.003(10)
C42 0.109(15) 0.073(13) 0.095(14) -0.004(11) 0.074(12) 0.008(12)
C43 0.108(15) 0.056(11) 0.087(13) 0.003(10) 0.066(12) 0.007(11)
C44 0.112(14) 0.057(10) 0.090(12) 0.009(9) 0.059(11) 0.008(10)
C45 0.115(14) 0.059(10) 0.087(12) 0.014(9) 0.060(11) 0.006(10)
C46 0.108(15) 0.057(11) 0.088(13) 0.018(10) 0.063(12) 0.004(11)
C47 0.096(11) 0.059(9) 0.090(11) 0.004(8) 0.077(10) 0.015(8)
C48 0.090(12) 0.101(13) 0.072(11) -0.010(10) 0.048(9) 0.007(10)
C49 0.097(11) 0.065(9) 0.097(11) 0.006(8) 0.077(10) 0.015(8)
C50 0.100(11) 0.063(9) 0.093(11) 0.006(8) 0.073(10) 0.010(9)
C51 0.106(12) 0.066(10) 0.099(11) 0.003(9) 0.063(10) 0.011(9)
C52 0.122(13) 0.059(10) 0.142(14) 0.013(10) 0.101(12) 0.012(10)
C53 0.117(13) 0.057(9) 0.143(14) 0.004(10) 0.104(12) 0.014(9)
C54 0.177(19) 0.052(10) 0.113(14) 0.008(10) 0.113(15) 0.034(11)
C55 0.151(16) 0.049(9) 0.114(13) -0.016(9) 0.100(13) -0.009(10)
C56 0.109(17) 0.090(16) 0.110(17) 0.006(13) 0.073(15) 0.019(13)
C57 0.077(12) 0.116(15) 0.086(12) -0.005(11) 0.041(10) -0.004(11)
C58 0.065(10) 0.084(11) 0.116(14) -0.026(10) 0.060(10) -0.029(9)
C59 0.091(12) 0.101(13) 0.078(11) -0.011(10) 0.042(10) 0.006(11)
C60 0.095(13) 0.104(13) 0.079(11) -0.016(10) 0.039(10) 0.009(11)
C61 0.081(12) 0.105(14) 0.123(16) -0.037(11) 0.072(12) -0.018(10)
C62 0.090(15) 0.084(15) 0.120(18) -0.043(14) 0.064(14) -0.003(12)
C63 0.086(12) 0.077(11) 0.140(16) -0.004(11) 0.079(11) -0.023(10)
C64 0.096(11) 0.071(10) 0.103(11) 0.002(9) 0.076(10) 0.017(9)
C65 0.098(11) 0.069(10) 0.102(11) -0.002(9) 0.069(10) 0.017(9)
C66 0.125(14) 0.065(10) 0.151(15) 0.012(10) 0.098(13) 0.008(10)
C67 0.120(13) 0.067(10) 0.151(15) 0.007(10) 0.101(12) 0.011(10)
C68 0.087(10) 0.044(8) 0.071(9) 0.002(7) 0.047(8) 0.011(8)
C69 0.086(10) 0.047(8) 0.075(9) 0.004(8) 0.045(8) 0.011(8)
C70 0.089(10) 0.043(8) 0.079(10) 0.011(8) 0.044(8) 0.009(8)
C71 0.091(10) 0.042(8) 0.077(10) 0.016(8) 0.045(8) 0.011(8)
C72 0.087(10) 0.041(8) 0.072(9) 0.015(7) 0.049(8) 0.011(8)
C73 0.089(12) 0.128(16) 0.055(10) 0.002(10) 0.044(9) 0.024(11)
C74 0.116(13) 0.075(11) 0.073(10) 0.011(9) 0.069(10) 0.013(10)
C75 0.097(12) 0.133(16) 0.066(10) 0.002(10) 0.046(9) 0.018(12)
C76 0.093(12) 0.133(16) 0.065(11) 0.004(11) 0.037(10) 0.021(12)
C77 0.120(13) 0.082(11) 0.076(11) 0.013(9) 0.066(10) 0.009(10)
C78 0.118(13) 0.085(11) 0.079(11) 0.009(9) 0.067(10) 0.012(10)
C79 0.116(13) 0.081(11) 0.082(11) 0.010(9) 0.067(10) 0.013(10)
C80 0.112(13) 0.087(11) 0.089(11) 0.009(9) 0.070(10) 0.010(10)
C81 0.105(14) 0.084(12) 0.067(10) -0.006(10) 0.029(11) -0.013(11)
C82 0.113(14) 0.089(12) 0.076(11) -0.008(10) 0.025(11) -0.010(11)
C83 0.106(14) 0.088(12) 0.071(11) -0.003(10) 0.033(11) -0.013(11)
C84 0.111(14) 0.089(12) 0.078(11) 0.000(10) 0.030(11) -0.010(11)
C85 0.104(12) 0.060(10) 0.085(11) -0.018(8) 0.059(10) -0.004(9)
C86 0.108(12) 0.061(10) 0.091(11) -0.014(9) 0.055(10) -0.003(9)
C87 0.106(12) 0.058(10) 0.091(11) -0.019(9) 0.057(10) 0.002(9)
C88 0.104(12) 0.059(9) 0.089(11) -0.017(9) 0.057(10) 0.002(9)
C89 0.103(11) 0.060(9) 0.083(11) -0.014(8) 0.060(9) 0.003(9)
C90 0.102(12) 0.058(9) 0.083(11) -0.016(8) 0.058(9) -0.004(9)
C91 0.075(10) 0.078(11) 0.109(12) 0.021(10) 0.044(10) -0.015(9)
C92 0.114(13) 0.090(11) 0.090(11) 0.008(9) 0.067(11) 0.008(10)
C93 0.096(15) 0.084(14) 0.072(13) 0.004(11) 0.035(12) 0.001(12)
C94 0.076(12) 0.098(13) 0.151(17) 0.010(14) 0.044(13) 0.020(11)
C127 0.082(12) 0.101(13) 0.148(17) 0.005(14) 0.047(13) 0.018(11)
C128 0.088(12) 0.102(13) 0.151(17) 0.004(14) 0.045(13) 0.021(11)
C165 0.083(12) 0.103(13) 0.157(17) 0.005(14) 0.042(13) 0.023(12)
C164 0.083(12) 0.105(14) 0.162(17) 0.010(14) 0.037(13) 0.023(12)
C166 0.077(12) 0.101(13) 0.161(17) 0.010(14) 0.037(13) 0.022(11)
C95 0.096(16) 0.098(16) 0.142(19) -0.037(15) 0.050(15) -0.001(14)
C96 0.074(11) 0.090(12) 0.121(14) -0.027(10) 0.055(11) -0.036(9)
C97 0.073(11) 0.086(12) 0.119(14) -0.025(10) 0.058(10) -0.026(9)
C98 0.081(11) 0.093(12) 0.124(14) -0.023(11) 0.052(11) -0.025(10)
C99 0.082(11) 0.096(12) 0.125(14) -0.024(11) 0.055(11) -0.027(10)
C100 0.088(12) 0.079(11) 0.147(16) -0.005(11) 0.077(12) -0.022(10)
C101 0.092(12) 0.076(11) 0.144(16) -0.007(11) 0.071(12) -0.019(10)
C102 0.086(12) 0.104(14) 0.127(16) -0.033(12) 0.068(12) -0.019(11)
C103 0.086(12) 0.107(14) 0.132(16) -0.032(12) 0.064(12) -0.021(11)
C104 0.088(12) 0.108(15) 0.134(16) -0.036(12) 0.063(13) -0.020(11)
C105 0.086(12) 0.111(15) 0.131(16) -0.036(12) 0.069(12) -0.021(11)
C106 0.111(13) 0.062(9) 0.114(12) -0.001(9) 0.078(11) 0.000(9)
C107 0.120(13) 0.055(9) 0.100(12) 0.010(9) 0.064(11) -0.001(9)
C108 0.121(13) 0.057(9) 0.105(12) 0.009(9) 0.060(11) -0.003(10)
C109 0.115(18) 0.106(17) 0.107(17) 0.006(13) 0.079(15) 0.019(13)
C110 0.116(17) 0.107(15) 0.111(16) 0.006(12) 0.076(14) 0.026(12)
C111 0.116(16) 0.097(15) 0.112(16) 0.006(12) 0.073(14) 0.021(12)
C112 0.074(11) 0.078(11) 0.112(14) -0.006(10) 0.058(11) 0.006(9)
C113 0.077(11) 0.079(11) 0.118(14) -0.009(11) 0.055(11) 0.005(9)
C114 0.081(12) 0.083(12) 0.122(14) -0.012(11) 0.051(11) 0.009(10)
C115 0.087(12) 0.088(12) 0.119(14) -0.004(11) 0.051(11) 0.005(10)
C116 0.082(12) 0.122(15) 0.090(12) -0.001(11) 0.036(10) -0.006(11)
C117 0.085(12) 0.120(15) 0.089(12) -0.003(11) 0.039(10) -0.005(11)
C118 0.089(12) 0.123(15) 0.092(12) 0.002(12) 0.037(10) -0.004(11)
C119 0.149(16) 0.052(9) 0.114(13) -0.012(9) 0.104(13) -0.006(10)
C120 0.153(16) 0.058(10) 0.123(13) -0.011(9) 0.100(13) -0.007(10)
C121 0.154(16) 0.057(10) 0.124(14) -0.022(9) 0.098(13) -0.013(10)
C122 0.094(12) 0.105(13) 0.072(11) -0.003(10) 0.047(10) 0.009(11)
C123 0.085(12) 0.094(13) 0.125(14) -0.040(12) 0.076(12) -0.016(10)
C124 0.096(13) 0.099(13) 0.128(14) -0.039(12) 0.067(12) -0.016(10)
C125 0.101(13) 0.103(13) 0.126(14) -0.039(12) 0.067(12) -0.017(11)
C126 0.090(13) 0.095(13) 0.129(14) -0.040(12) 0.075(12) -0.015(10)
C129 0.182(19) 0.056(10) 0.120(14) 0.016(10) 0.106(15) 0.029(11)
C130 0.180(19) 0.065(10) 0.120(14) 0.011(10) 0.109(15) 0.030(12)
C131 0.093(12) 0.078(12) 0.152(16) -0.007(11) 0.066(12) -0.019(10)
C132 0.084(14) 0.067(12) 0.069(12) 0.000(10) 0.038(11) -0.005(11)
C133 0.088(13) 0.074(12) 0.071(11) 0.001(10) 0.036(10) -0.001(10)
C134 0.098(13) 0.082(12) 0.077(11) 0.001(10) 0.032(11) 0.004(10)
C135 0.097(13) 0.099(13) 0.132(14) -0.041(12) 0.072(12) -0.014(11)
C136 0.098(13) 0.101(13) 0.129(14) -0.042(13) 0.071(12) -0.016(11)
C137 0.085(12) 0.111(14) 0.128(16) -0.037(12) 0.070(12) -0.018(11)
C138 0.104(13) 0.077(11) 0.080(11) 0.004(9) 0.061(10) -0.006(10)
C139 0.109(13) 0.081(11) 0.084(11) 0.005(10) 0.053(10) -0.002(10)
C140 0.114(14) 0.086(12) 0.090(12) 0.007(10) 0.042(11) 0.000(10)
C141 0.111(14) 0.085(12) 0.090(12) 0.011(10) 0.049(11) -0.002(10)
C142 0.111(14) 0.084(12) 0.090(12) 0.008(10) 0.050(11) -0.004(10)
C143 0.109(13) 0.083(11) 0.088(12) 0.005(10) 0.052(10) -0.005(10)
C144 0.102(13) 0.141(16) 0.077(11) 0.003(11) 0.040(10) 0.011(12)
C145 0.098(13) 0.141(16) 0.076(11) 0.003(11) 0.033(10) 0.016(12)
C146 0.104(13) 0.146(16) 0.080(11) 0.002(11) 0.031(10) 0.009(12)
C147 0.117(14) 0.092(13) 0.084(11) -0.002(11) 0.025(11) -0.010(11)
C148 0.113(14) 0.092(13) 0.084(11) -0.001(11) 0.030(11) -0.009(11)
C149 0.094(14) 0.088(14) 0.125(17) -0.044(13) 0.057(13) 0.001(12)
C150 0.097(15) 0.096(14) 0.137(18) -0.038(14) 0.050(13) 0.000(12)
C151 0.083(11) 0.096(12) 0.127(14) -0.028(11) 0.049(11) -0.033(10)
C152 0.096(12) 0.081(12) 0.155(16) -0.005(11) 0.065(12) -0.022(10)
C153 0.090(12) 0.082(12) 0.153(16) -0.005(11) 0.072(12) -0.024(10)
C154 0.159(17) 0.061(10) 0.129(14) -0.023(10) 0.093(14) -0.012(11)
C155 0.156(17) 0.060(10) 0.127(14) -0.016(10) 0.098(13) -0.012(10)
C156 0.088(13) 0.129(16) 0.093(12) 0.000(12) 0.031(11) -0.005(11)
C157 0.092(13) 0.127(15) 0.093(12) 0.001(12) 0.034(11) -0.003(12)
C158 0.19(2) 0.060(10) 0.123(14) 0.017(10) 0.104(15) 0.029(12)
C159 0.19(2) 0.069(11) 0.122(14) 0.019(11) 0.105(15) 0.027(12)
C160 0.19(2) 0.072(11) 0.122(14) 0.016(10) 0.105(15) 0.027(12)
C161 0.101(13) 0.112(13) 0.076(11) -0.007(10) 0.037(10) 0.009(11)
C162 0.102(13) 0.111(13) 0.077(11) -0.016(10) 0.033(10) 0.009(11)
C163 0.122(14) 0.071(10) 0.153(15) 0.011(10) 0.100(13) 0.008(10)
C167 0.090(12) 0.089(12) 0.123(15) -0.010(11) 0.047(11) 0.006(10)
C168 0.092(12) 0.093(12) 0.122(14) -0.003(11) 0.048(11) 0.004(10)

loop_
_atom_type_symbol
_atom_type_description
_atom_type_scat_dispersion_real
_atom_type_scat_dispersion_imag
_atom_type_scat_source
C C 0.0034 0.0017 'International Tables Vol C Tables 4.2.6.8 and 6.1.1.4'
O O 0.0114 0.0062 'International Tables Vol C Tables 4.2.6.8 and 6.1.1.4'
P P 0.1041 0.0961 'International Tables Vol C Tables 4.2.6.8 and 6.1.1.4'
Ag Ag -0.8826 1.1200 'International Tables Vol C Tables 4.2.6.8 and 6.1.1.4'
W W -0.7857 6.9448 'International Tables Vol C Tables 4.2.6.8 and 6.1.1.4'
H H 0.0000 0.0000 'International Tables Vol C Tables 4.2.6.8 and 6.1.1.4'

loop_
_geom_angle_atom_site_label_1
_geom_angle_atom_site_label_2
_geom_angle_atom_site_label_3
_geom_angle
O8 W1 O9 111.0(9)
O8 W1 O2 107.9(8)
O9 W1 O2 108.2(8)
O8 W1 O10 109.3(8)
O9 W1 O10 110.4(8)
O2 W1 O10 110.0(8)
O11 W2 O12 110.2(10)
O11 W2 O13 108.4(8)
O12 W2 O13 111.3(9)
O11 W2 O1 109.2(9)
O12 W2 O1 109.6(8)
O13 W2 O1 108.1(8)
O14 W3 O15 108.3(8)
O14 W3 O17 110.2(9)
O15 W3 O17 110.6(9)
O14 W3 O16 108.5(8)
O15 W3 O16 108.9(8)
O17 W3 O16 110.4(10)
O6 W4 O3 110.8(9)
O6 W4 O7 109.4(9)
O3 W4 O7 108.1(8)
O6 W4 O5 109.5(9)
O3 W4 O5 108.4(9)
O7 W4 O5 110.5(8)
O1 Ag1 Ag11 151.3(5)
O1 Ag1 Ag20 92.1(5)
Ag11 Ag1 Ag20 112.69(8)
O1 Ag1 Ag17 142.3(5)
Ag11 Ag1 Ag17 65.73(6)
Ag20 Ag1 Ag17 62.51(7)
O1 Ag1 Ag28 122.5(5)
Ag11 Ag1 Ag28 59.12(7)
Ag20 Ag1 Ag28 117.86(8)
Ag17 Ag1 Ag28 59.21(7)
O1 Ag1 Ag22 85.9(4)
Ag11 Ag1 Ag22 90.99(7)
Ag20 Ag1 Ag22 66.19(7)
Ag17 Ag1 Ag22 105.89(8)
Ag28 Ag1 Ag22 149.64(8)
O1 Ag1 Ag18 90.4(4)
Ag11 Ag1 Ag18 63.74(6)
Ag20 Ag1 Ag18 125.83(9)
Ag17 Ag1 Ag18 126.74(8)
Ag28 Ag1 Ag18 105.55(8)
Ag22 Ag1 Ag18 60.05(6)
O1 Ag1 Ag23 134.7(5)
Ag11 Ag1 Ag23 59.55(6)
Ag20 Ag1 Ag23 56.23(6)
Ag17 Ag1 Ag23 54.46(6)
Ag28 Ag1 Ag23 101.88(7)
Ag22 Ag1 Ag23 53.34(6)
Ag18 Ag1 Ag23 85.54(7)
O1 Ag1 Ag27 100.0(5)
Ag11 Ag1 Ag27 55.68(6)
Ag20 Ag1 Ag27 167.83(8)
Ag17 Ag1 Ag27 106.61(8)
Ag28 Ag1 Ag27 54.75(6)
Ag22 Ag1 Ag27 114.66(8)
Ag18 Ag1 Ag27 54.95(6)
Ag23 Ag1 Ag27 113.68(7)
O3 Ag2 Ag15 151.2(5)
O3 Ag2 Ag22 142.2(5)
Ag15 Ag2 Ag22 65.21(7)
O3 Ag2 Ag9 93.8(5)
Ag15 Ag2 Ag9 112.18(8)
Ag22 Ag2 Ag9 62.30(7)
O3 Ag2 Ag16 88.5(4)
Ag15 Ag2 Ag16 90.79(7)
Ag22 Ag2 Ag16 105.33(7)
Ag9 Ag2 Ag16 66.08(6)
O3 Ag2 Ag12 120.4(4)
Ag15 Ag2 Ag12 59.47(7)
Ag22 Ag2 Ag12 58.46(6)
Ag9 Ag2 Ag12 116.67(8)
Ag16 Ag2 Ag12 149.57(9)
O3 Ag2 Ag3 91.6(5)
Ag15 Ag2 Ag3 63.52(6)
Ag22 Ag2 Ag3 125.86(8)
Ag9 Ag2 Ag3 125.48(8)
Ag16 Ag2 Ag3 59.89(6)
Ag12 Ag2 Ag3 106.45(8)
O3 Ag2 Ag23 136.9(5)
Ag15 Ag2 Ag23 59.50(6)
Ag22 Ag2 Ag23 54.05(6)
Ag9 Ag2 Ag23 55.83(6)
Ag16 Ag2 Ag23 53.08(6)
Ag12 Ag2 Ag23 101.52(8)
Ag3 Ag2 Ag23 85.12(6)
O3 Ag2 Ag19 98.1(5)
Ag15 Ag2 Ag19 56.56(6)
Ag22 Ag2 Ag19 106.87(8)
Ag9 Ag2 Ag19 168.10(9)
Ag16 Ag2 Ag19 115.12(7)
Ag12 Ag2 Ag19 55.76(6)
Ag3 Ag2 Ag19 55.48(6)
Ag23 Ag2 Ag19 114.53(8)
O7 Ag3 Ag10 153.3(5)
O7 Ag3 Ag4 139.9(6)
Ag10 Ag3 Ag4 66.05(7)
O7 Ag3 Ag19 88.2(5)
Ag10 Ag3 Ag19 114.63(8)
Ag4 Ag3 Ag19 65.15(7)
O7 Ag3 Ag16 93.0(6)
Ag10 Ag3 Ag16 63.33(6)
Ag4 Ag3 Ag16 126.39(8)
Ag19 Ag3 Ag16 123.68(8)
O7 Ag3 Ag14 123.2(5)
Ag10 Ag3 Ag14 57.96(6)
Ag4 Ag3 Ag14 59.12(6)
Ag19 Ag3 Ag14 120.82(9)
Ag16 Ag3 Ag14 104.93(7)
O7 Ag3 Ag2 85.8(5)
Ag10 Ag3 Ag2 91.63(7)
Ag4 Ag3 Ag2 106.66(8)
Ag19 Ag3 Ag2 64.63(6)
Ag16 Ag3 Ag2 59.35(6)
Ag14 Ag3 Ag2 149.21(8)
O7 Ag3 Ag15 133.6(5)
Ag10 Ag3 Ag15 60.38(6)
Ag4 Ag3 Ag15 55.04(6)
Ag19 Ag3 Ag15 56.71(6)
Ag16 Ag3 Ag15 84.76(7)
Ag14 Ag3 Ag15 101.88(7)
Ag2 Ag3 Ag15 53.47(6)
O7 Ag3 Ag24 100.8(5)
Ag10 Ag3 Ag24 56.17(6)
Ag4 Ag3 Ag24 107.83(8)
Ag19 Ag3 Ag24 170.78(9)
Ag16 Ag3 Ag24 54.69(6)
Ag14 Ag3 Ag24 55.31(6)
Ag2 Ag3 Ag24 113.90(7)
Ag15 Ag3 Ag24 114.65(7)
O14 Ag4 Ag15 151.7(4)
O14 Ag4 Ag3 141.7(4)
Ag15 Ag4 Ag3 66.04(7)
O14 Ag4 Ag14 90.6(4)
Ag15 Ag4 Ag14 113.47(8)
Ag3 Ag4 Ag14 63.35(7)
O14 Ag4 Ag5 89.6(4)
Ag15 Ag4 Ag5 64.65(6)
Ag3 Ag4 Ag5 128.09(8)
Ag14 Ag4 Ag5 125.77(8)
O14 Ag4 Ag6 84.6(5)
Ag15 Ag4 Ag6 92.00(7)
Ag3 Ag4 Ag6 106.58(8)
Ag14 Ag4 Ag6 65.43(6)
Ag5 Ag4 Ag6 60.63(6)
O14 Ag4 Ag10 133.3(5)
Ag15 Ag4 Ag10 60.36(6)
Ag3 Ag4 Ag10 54.96(6)
Ag14 Ag4 Ag10 56.07(6)
Ag5 Ag4 Ag10 86.67(7)
Ag6 Ag4 Ag10 53.59(6)
O14 Ag4 Ag19 124.9(5)
Ag15 Ag4 Ag19 57.57(6)
Ag3 Ag4 Ag19 57.94(6)
Ag14 Ag4 Ag19 118.03(8)
Ag5 Ag4 Ag19 105.53(7)
Ag6 Ag4 Ag19 148.93(8)
Ag10 Ag4 Ag19 100.76(7)
O14 Ag4 Ag26 101.3(4)
Ag15 Ag4 Ag26 55.21(6)
Ag3 Ag4 Ag26 105.88(8)
Ag14 Ag4 Ag26 168.05(9)
Ag5 Ag4 Ag26 55.62(6)
Ag6 Ag4 Ag26 115.80(8)
Ag10 Ag4 Ag26 114.17(7)
Ag19 Ag4 Ag26 54.20(6)
O15 Ag5 Ag11 150.4(5)
O15 Ag5 Ag18 142.3(4)
Ag11 Ag5 Ag18 65.80(7)
O15 Ag5 Ag26 94.3(5)
Ag11 Ag5 Ag26 112.44(9)
Ag18 Ag5 Ag26 62.44(7)
O15 Ag5 Ag27 120.5(4)
Ag11 Ag5 Ag27 58.61(6)
Ag18 Ag5 Ag27 58.77(7)
Ag26 Ag5 Ag27 117.68(8)
O15 Ag5 Ag4 88.0(4)
Ag11 Ag5 Ag4 91.29(7)
Ag18 Ag5 Ag4 106.25(8)
Ag26 Ag5 Ag4 66.04(6)
Ag27 Ag5 Ag4 149.41(9)
O15 Ag5 Ag6 91.1(4)
Ag11 Ag5 Ag6 63.42(6)
Ag18 Ag5 Ag6 126.36(8)
Ag26 Ag5 Ag6 125.21(8)
Ag27 Ag5 Ag6 105.48(7)
Ag4 Ag5 Ag6 59.72(6)
O15 Ag5 Ag15 136.9(5)
Ag11 Ag5 Ag15 60.02(6)
Ag18 Ag5 Ag15 54.74(6)
Ag26 Ag5 Ag15 55.56(6)
Ag27 Ag5 Ag15 101.72(8)
Ag4 Ag5 Ag15 53.36(6)
Ag6 Ag5 Ag15 85.10(7)
O15 Ag5 Ag25 97.7(5)
Ag11 Ag5 Ag25 56.02(6)
Ag18 Ag5 Ag25 107.01(8)
Ag26 Ag5 Ag25 168.02(9)
Ag27 Ag5 Ag25 55.14(6)
Ag4 Ag5 Ag25 114.60(7)
Ag6 Ag5 Ag25 55.10(6)
Ag15 Ag5 Ag25 114.39(7)
O16 Ag6 Ag10 154.0(5)
O16 Ag6 Ag8 138.2(5)
Ag10 Ag6 Ag8 66.82(7)
O16 Ag6 Ag25 88.2(5)
Ag10 Ag6 Ag25 114.78(8)
Ag8 Ag6 Ag25 63.58(7)
O16 Ag6 Ag4 93.5(5)
Ag10 Ag6 Ag4 63.89(6)
Ag8 Ag6 Ag4 127.50(9)
Ag25 Ag6 Ag4 124.82(8)
O16 Ag6 Ag5 86.7(4)
Ag10 Ag6 Ag5 92.02(7)
Ag8 Ag6 Ag5 106.23(8)
Ag25 Ag6 Ag5 65.43(7)
Ag4 Ag6 Ag5 59.66(6)
O16 Ag6 Ag11 133.9(5)
Ag10 Ag6 Ag11 60.89(6)
Ag8 Ag6 Ag11 54.78(6)
Ag25 Ag6 Ag11 56.69(6)
Ag4 Ag6 Ag11 85.54(7)
Ag5 Ag6 Ag11 53.47(6)
O16 Ag6 Ag7 123.0(5)
Ag10 Ag6 Ag7 57.73(6)
Ag8 Ag6 Ag7 58.82(6)
Ag25 Ag6 Ag7 118.88(8)
Ag4 Ag6 Ag7 105.82(8)
Ag5 Ag6 Ag7 149.13(9)
Ag11 Ag6 Ag7 101.27(7)
O16 Ag6 Ag14 101.7(5)
Ag10 Ag6 Ag14 55.70(6)
Ag8 Ag6 Ag14 107.68(8)
Ag25 Ag6 Ag14 170.09(9)
Ag4 Ag6 Ag14 55.72(6)
Ag5 Ag6 Ag14 115.15(8)
Ag11 Ag6 Ag14 114.99(8)
Ag7 Ag6 Ag14 55.06(6)
P10 Ag7 Ag10 167.21(19)
P10 Ag7 Ag24 131.90(19)
Ag10 Ag7 Ag24 60.14(6)
P10 Ag7 Ag14 128.09(18)
Ag10 Ag7 Ag14 58.85(6)
Ag24 Ag7 Ag14 60.71(7)
P10 Ag7 Ag8 102.73(18)
Ag10 Ag7 Ag8 65.13(6)
Ag24 Ag7 Ag8 114.61(8)
Ag14 Ag7 Ag8 114.98(8)
P10 Ag7 Ag6 115.4(2)
Ag10 Ag7 Ag6 55.37(6)
Ag24 Ag7 Ag6 110.08(7)
Ag14 Ag7 Ag6 65.05(7)
Ag8 Ag7 Ag6 57.11(6)
P10 Ag7 Ag13 124.43(19)
Ag10 Ag7 Ag13 54.30(6)
Ag24 Ag7 Ag13 60.18(6)
Ag14 Ag7 Ag13 105.40(7)
Ag8 Ag7 Ag13 59.99(6)
Ag6 Ag7 Ag13 98.45(7)
O10 Ag8 Ag11 152.6(4)
O10 Ag8 Ag6 139.9(5)
Ag11 Ag8 Ag6 66.28(6)
O10 Ag8 Ag7 90.4(4)
Ag11 Ag8 Ag7 113.95(8)
Ag6 Ag8 Ag7 64.07(7)
O10 Ag8 Ag17 91.6(5)
Ag11 Ag8 Ag17 64.80(6)
Ag6 Ag8 Ag17 128.15(8)
Ag7 Ag8 Ag17 124.27(9)
O10 Ag8 Ag13 87.5(5)
Ag11 Ag8 Ag13 92.15(7)
Ag6 Ag8 Ag13 105.70(8)
Ag7 Ag8 Ag13 63.73(7)
Ag17 Ag8 Ag13 60.74(6)
O10 Ag8 Ag25 121.3(5)
Ag11 Ag8 Ag25 58.58(6)
Ag6 Ag8 Ag25 58.89(7)
Ag7 Ag8 Ag25 119.41(9)
Ag17 Ag8 Ag25 106.44(8)
Ag13 Ag8 Ag25 150.01(8)
O10 Ag8 Ag10 135.3(4)
Ag11 Ag8 Ag10 60.63(6)
Ag6 Ag8 Ag10 54.73(6)
Ag7 Ag8 Ag10 55.89(6)
Ag17 Ag8 Ag10 86.44(7)
Ag13 Ag8 Ag10 53.06(6)
Ag25 Ag8 Ag10 101.91(7)
O10 Ag8 Ag28 100.2(4)
Ag11 Ag8 Ag28 55.54(6)
Ag6 Ag8 Ag28 107.28(8)
Ag7 Ag8 Ag28 169.37(8)
Ag17 Ag8 Ag28 55.14(6)
Ag13 Ag8 Ag28 115.48(8)
Ag25 Ag8 Ag28 55.38(7)
Ag10 Ag8 Ag28 114.50(7)
P3 Ag9 Ag23 169.51(19)
P3 Ag9 Ag21 129.70(19)
Ag23 Ag9 Ag21 59.16(6)
P3 Ag9 Ag20 128.6(2)
Ag23 Ag9 Ag20 59.03(7)
Ag21 Ag9 Ag20 59.94(7)
P3 Ag9 Ag2 103.75(18)
Ag23 Ag9 Ag2 65.86(7)
Ag21 Ag9 Ag2 113.45(8)
Ag20 Ag9 Ag2 116.93(9)
P3 Ag9 Ag22 118.15(19)
Ag23 Ag9 Ag22 55.99(6)
Ag21 Ag9 Ag22 109.87(8)
Ag20 Ag9 Ag22 66.10(7)
Ag2 Ag9 Ag22 58.75(6)
P3 Ag9 Ag16 123.6(2)
Ag23 Ag9 Ag16 53.31(6)
Ag21 Ag9 Ag16 59.64(6)
Ag20 Ag9 Ag16 104.58(8)
Ag2 Ag9 Ag16 58.50(6)
Ag22 Ag9 Ag16 97.86(7)
Ag13 Ag10 Ag3 120.15(9)
Ag13 Ag10 Ag6 118.28(8)
Ag3 Ag10 Ag6 119.01(8)
Ag13 Ag10 Ag14 120.36(8)
Ag3 Ag10 Ag14 66.35(7)
Ag6 Ag10 Ag14 70.66(7)
Ag13 Ag10 Ag7 68.94(7)
Ag3 Ag10 Ag7 121.33(8)
Ag6 Ag10 Ag7 66.90(7)
Ag14 Ag10 Ag7 62.12(6)
Ag13 Ag10 Ag24 65.62(7)
Ag3 Ag10 Ag24 71.23(7)
Ag6 Ag10 Ag24 121.36(8)
Ag14 Ag10 Ag24 62.21(7)
Ag7 Ag10 Ag24 61.36(6)
Ag13 Ag10 Ag23 65.29(6)
Ag3 Ag10 Ag23 94.96(7)
Ag6 Ag10 Ag23 124.45(8)
Ag14 Ag10 Ag23 161.05(8)
Ag7 Ag10 Ag23 131.71(8)
Ag24 Ag10 Ag23 110.20(8)
Ag13 Ag10 Ag15 125.38(8)
Ag3 Ag10 Ag15 65.24(6)
Ag6 Ag10 Ag15 94.09(7)
Ag14 Ag10 Ag15 111.12(7)
Ag7 Ag10 Ag15 160.91(9)
Ag24 Ag10 Ag15 133.58(8)
Ag23 Ag10 Ag15 60.10(6)
Ag13 Ag10 Ag11 93.87(7)
Ag3 Ag10 Ag11 125.08(7)
Ag6 Ag10 Ag11 64.86(6)
Ag14 Ag10 Ag11 133.15(8)
Ag7 Ag10 Ag11 110.28(7)
Ag24 Ag10 Ag11 159.33(8)
Ag23 Ag10 Ag11 59.63(6)
Ag15 Ag10 Ag11 59.88(5)
Ag13 Ag10 Ag16 59.92(6)
Ag3 Ag10 Ag16 62.85(6)
Ag6 Ag10 Ag16 178.14(9)
Ag14 Ag10 Ag16 110.52(8)
Ag7 Ag10 Ag16 112.23(8)
Ag24 Ag10 Ag16 58.72(6)
Ag23 Ag10 Ag16 54.73(6)
Ag15 Ag10 Ag16 86.82(7)
Ag11 Ag10 Ag16 114.35(7)
Ag13 Ag10 Ag4 179.14(10)
Ag3 Ag10 Ag4 58.99(6)
Ag6 Ag10 Ag4 62.52(6)
Ag14 Ag10 Ag4 59.43(6)
Ag7 Ag10 Ag4 111.39(8)
Ag24 Ag10 Ag4 113.77(8)
Ag23 Ag10 Ag4 114.61(7)
Ag15 Ag10 Ag4 54.51(5)
Ag11 Ag10 Ag4 86.76(6)
Ag16 Ag10 Ag4 119.28(7)
Ag13 Ag10 Ag8 62.50(6)
Ag3 Ag10 Ag8 177.34(9)
Ag6 Ag10 Ag8 58.45(6)
Ag14 Ag10 Ag8 112.54(7)
Ag7 Ag10 Ag8 58.98(6)
Ag24 Ag10 Ag8 110.57(7)
Ag23 Ag10 Ag8 86.27(6)
Ag15 Ag10 Ag8 113.56(7)
Ag11 Ag10 Ag8 53.68(5)
Ag16 Ag10 Ag8 119.69(7)
Ag4 Ag10 Ag8 118.36(8)
Ag8 Ag11 Ag5 119.44(8)
Ag8 Ag11 Ag1 118.84(8)
Ag5 Ag11 Ag1 118.98(8)
Ag8 Ag11 Ag27 120.76(8)
Ag5 Ag11 Ag27 65.41(7)
Ag1 Ag11 Ag27 70.85(7)
Ag8 Ag11 Ag25 66.16(7)
Ag5 Ag11 Ag25 70.46(7)
Ag1 Ag11 Ag25 120.61(9)
Ag27 Ag11 Ag25 61.40(7)
Ag8 Ag11 Ag28 72.00(7)
Ag5 Ag11 Ag28 120.24(9)
Ag1 Ag11 Ag28 64.51(7)
Ag27 Ag11 Ag28 60.83(7)
Ag25 Ag11 Ag28 62.44(7)
Ag8 Ag11 Ag23 93.19(7)
Ag5 Ag11 Ag23 125.80(8)
Ag1 Ag11 Ag23 65.93(7)
Ag27 Ag11 Ag23 134.34(8)
Ag25 Ag11 Ag23 159.17(8)
Ag28 Ag11 Ag23 110.10(8)
Ag8 Ag11 Ag15 125.39(8)
Ag5 Ag11 Ag15 65.81(6)
Ag1 Ag11 Ag15 93.88(7)
Ag27 Ag11 Ag15 110.45(7)
Ag25 Ag11 Ag15 133.74(8)
Ag28 Ag11 Ag15 158.11(8)
Ag23 Ag11 Ag15 59.99(6)
Ag8 Ag11 Ag10 65.69(6)
Ag5 Ag11 Ag10 94.05(7)
Ag1 Ag11 Ag10 125.41(8)
Ag27 Ag11 Ag10 159.26(9)
Ag25 Ag11 Ag10 110.58(8)
Ag28 Ag11 Ag10 135.05(8)
Ag23 Ag11 Ag10 59.48(6)
Ag15 Ag11 Ag10 59.70(5)
Ag8 Ag11 Ag18 178.59(9)
Ag5 Ag11 Ag18 59.17(6)
Ag1 Ag11 Ag18 62.41(6)
Ag27 Ag11 Ag18 58.73(6)
Ag25 Ag11 Ag18 112.74(8)
Ag28 Ag11 Ag18 108.38(7)
Ag23 Ag11 Ag18 87.95(7)
Ag15 Ag11 Ag18 54.60(5)
Ag10 Ag11 Ag18 114.29(7)
Ag8 Ag11 Ag6 58.94(6)
Ag5 Ag11 Ag6 63.12(6)
Ag1 Ag11 Ag6 177.78(8)
Ag27 Ag11 Ag6 110.06(8)
Ag25 Ag11 Ag6 58.91(7)
Ag28 Ag11 Ag6 114.00(8)
Ag23 Ag11 Ag6 113.70(7)
Ag15 Ag11 Ag6 87.70(7)
Ag10 Ag11 Ag6 54.24(6)
Ag18 Ag11 Ag6 119.81(7)
Ag8 Ag11 Ag17 61.77(6)
Ag5 Ag11 Ag17 178.41(8)
Ag1 Ag11 Ag17 59.54(6)
Ag27 Ag11 Ag17 113.17(8)
Ag25 Ag11 Ag17 109.63(8)
Ag28 Ag11 Ag17 58.84(7)
Ag23 Ag11 Ag17 54.53(6)
Ag15 Ag11 Ag17 114.51(8)
Ag10 Ag11 Ag17 87.41(7)
Ag18 Ag11 Ag17 119.62(7)
Ag6 Ag11 Ag17 118.35(7)
P12 Ag12 Ag15 166.91(19)
P12 Ag12 Ag22 103.22(19)
Ag15 Ag12 Ag22 63.85(6)
P12 Ag12 Ag19 133.05(19)
Ag15 Ag12 Ag19 58.88(6)
Ag22 Ag12 Ag19 115.07(8)
P12 Ag12 Ag26 129.9(2)
Ag15 Ag12 Ag26 58.13(6)
Ag22 Ag12 Ag26 110.88(8)
Ag19 Ag12 Ag26 59.69(7)
P12 Ag12 Ag2 120.7(2)
Ag15 Ag12 Ag2 55.63(6)
Ag22 Ag12 Ag2 58.70(6)
Ag19 Ag12 Ag2 65.05(7)
Ag26 Ag12 Ag2 108.30(8)
P12 Ag12 Ag18 119.8(2)
Ag15 Ag12 Ag18 52.82(6)
Ag22 Ag12 Ag18 58.34(6)
Ag19 Ag12 Ag18 103.53(8)
Ag26 Ag12 Ag18 57.97(7)
Ag2 Ag12 Ag18 98.21(7)
O8 Ag13 Ag10 149.9(5)
O8 Ag13 Ag16 143.1(5)
Ag10 Ag13 Ag16 65.17(6)
O8 Ag13 Ag21 93.8(5)
Ag10 Ag13 Ag21 113.63(8)
Ag16 Ag13 Ag21 63.73(7)
O8 Ag13 Ag8 90.2(5)
Ag10 Ag13 Ag8 64.43(6)
Ag16 Ag13 Ag8 126.44(8)
Ag21 Ag13 Ag8 124.58(8)
O8 Ag13 Ag24 119.5(4)
Ag10 Ag13 Ag24 59.26(6)
Ag16 Ag13 Ag24 58.42(6)
Ag21 Ag13 Ag24 117.78(9)
Ag8 Ag13 Ag24 107.42(8)
O8 Ag13 Ag17 87.9(4)
Ag10 Ag13 Ag17 91.97(7)
Ag16 Ag13 Ag17 106.47(7)
Ag21 Ag13 Ag17 65.97(7)
Ag8 Ag13 Ag17 58.96(6)
Ag24 Ag13 Ag17 150.65(8)
O8 Ag13 Ag23 137.4(4)
Ag10 Ag13 Ag23 60.13(6)
Ag16 Ag13 Ag23 54.72(6)
Ag21 Ag13 Ag23 56.65(6)
Ag8 Ag13 Ag23 84.79(7)
Ag24 Ag13 Ag23 102.23(7)
Ag17 Ag13 Ag23 53.57(6)
O8 Ag13 Ag7 96.3(5)
Ag10 Ag13 Ag7 56.76(6)
Ag16 Ag13 Ag7 107.14(8)
Ag21 Ag13 Ag7 169.91(8)
Ag8 Ag13 Ag7 56.29(6)
Ag24 Ag13 Ag7 55.94(6)
Ag17 Ag13 Ag7 115.09(8)
Ag23 Ag13 Ag7 115.14(7)
P11 Ag14 Ag10 167.12(19)
P11 Ag14 Ag7 128.95(17)
Ag10 Ag14 Ag7 59.02(6)
P11 Ag14 Ag4 102.82(18)
Ag10 Ag14 Ag4 64.50(6)
Ag7 Ag14 Ag4 113.01(8)
P11 Ag14 Ag24 132.0(2)
Ag10 Ag14 Ag24 59.79(6)
Ag7 Ag14 Ag24 59.57(7)
Ag4 Ag14 Ag24 116.04(8)
P11 Ag14 Ag3 120.64(18)
Ag10 Ag14 Ag3 55.69(6)
Ag7 Ag14 Ag3 109.20(8)
Ag4 Ag14 Ag3 57.53(6)
Ag24 Ag14 Ag3 66.28(6)
P11 Ag14 Ag6 118.9(2)
Ag10 Ag14 Ag6 53.64(6)
Ag7 Ag14 Ag6 59.89(6)
Ag4 Ag14 Ag6 58.85(6)
Ag24 Ag14 Ag6 105.33(7)
Ag3 Ag14 Ag6 98.13(7)
Ag4 Ag15 Ag2 119.55(8)
Ag4 Ag15 Ag18 118.36(9)
Ag2 Ag15 Ag18 119.49(8)
Ag4 Ag15 Ag26 71.44(7)
Ag2 Ag15 Ag26 119.75(8)
Ag18 Ag15 Ag26 65.55(7)
Ag4 Ag15 Ag19 67.64(7)
Ag2 Ag15 Ag19 69.48(7)
Ag18 Ag15 Ag19 120.45(8)
Ag26 Ag15 Ag19 61.71(7)
Ag4 Ag15 Ag12 122.04(8)
Ag2 Ag15 Ag12 64.90(7)
Ag18 Ag15 Ag12 71.03(7)
Ag26 Ag15 Ag12 61.79(7)
Ag19 Ag15 Ag12 61.17(6)
Ag4 Ag15 Ag23 124.74(7)
Ag2 Ag15 Ag23 66.45(6)
Ag18 Ag15 Ag23 93.87(7)
Ag26 Ag15 Ag23 159.18(8)
Ag19 Ag15 Ag23 133.60(9)
Ag12 Ag15 Ag23 110.01(8)
Ag4 Ag15 Ag10 65.13(6)
Ag2 Ag15 Ag10 94.04(7)
Ag18 Ag15 Ag10 125.37(8)
Ag26 Ag15 Ag10 134.40(8)
Ag19 Ag15 Ag10 110.91(7)
Ag12 Ag15 Ag10 158.81(9)
Ag23 Ag15 Ag10 59.61(6)
Ag4 Ag15 Ag11 93.18(7)
Ag2 Ag15 Ag11 126.08(8)
Ag18 Ag15 Ag11 64.97(6)
Ag26 Ag15 Ag11 110.45(8)
Ag19 Ag15 Ag11 160.58(9)
Ag12 Ag15 Ag11 133.20(8)
Ag23 Ag15 Ag11 59.65(6)
Ag10 Ag15 Ag11 60.42(5)
Ag4 Ag15 Ag22 179.06(9)
Ag2 Ag15 Ag22 59.73(6)
Ag18 Ag15 Ag22 62.51(6)
Ag26 Ag15 Ag22 109.42(7)
Ag19 Ag15 Ag22 112.33(7)
Ag12 Ag15 Ag22 58.40(6)
Ag23 Ag15 Ag22 54.53(5)
Ag10 Ag15 Ag22 114.14(7)
Ag11 Ag15 Ag22 86.89(6)
Ag4 Ag15 Ag3 58.92(6)
Ag2 Ag15 Ag3 63.01(6)
Ag18 Ag15 Ag3 177.27(9)
Ag26 Ag15 Ag3 112.48(7)
Ag19 Ag15 Ag3 58.82(6)
Ag12 Ag15 Ag3 109.94(8)
Ag23 Ag15 Ag3 88.19(6)
Ag10 Ag15 Ag3 54.38(5)
Ag11 Ag15 Ag3 114.77(7)
Ag22 Ag15 Ag3 120.21(8)
Ag4 Ag15 Ag5 62.00(6)
Ag2 Ag15 Ag5 178.09(8)
Ag18 Ag15 Ag5 58.69(6)
Ag26 Ag15 Ag5 59.29(6)
Ag19 Ag15 Ag5 110.72(8)
Ag12 Ag15 Ag5 113.44(8)
Ag23 Ag15 Ag5 113.81(7)
Ag10 Ag15 Ag5 87.66(6)
Ag11 Ag15 Ag5 54.17(6)
Ag22 Ag15 Ag5 118.73(7)
Ag3 Ag15 Ag5 118.79(7)
O5 Ag16 Ag23 152.5(5)
O5 Ag16 Ag13 140.8(5)
Ag23 Ag16 Ag13 65.55(7)
O5 Ag16 Ag24 90.3(5)
Ag23 Ag16 Ag24 114.54(8)
Ag13 Ag16 Ag24 63.28(7)
O5 Ag16 Ag2 90.4(4)
Ag23 Ag16 Ag2 65.48(6)
Ag13 Ag16 Ag2 128.41(9)
Ag24 Ag16 Ag2 127.55(9)
O5 Ag16 Ag3 86.2(5)
Ag23 Ag16 Ag3 92.62(7)
Ag13 Ag16 Ag3 106.72(8)
Ag24 Ag16 Ag3 66.96(7)
Ag2 Ag16 Ag3 60.77(6)
O5 Ag16 Ag10 135.0(5)
Ag23 Ag16 Ag10 60.34(6)
Ag13 Ag16 Ag10 54.91(6)
Ag24 Ag16 Ag10 57.74(6)
Ag2 Ag16 Ag10 86.99(7)
Ag3 Ag16 Ag10 53.82(6)
O5 Ag16 Ag21 122.3(5)
Ag23 Ag16 Ag21 58.06(6)
Ag13 Ag16 Ag21 58.16(6)
Ag24 Ag16 Ag21 117.13(8)
Ag2 Ag16 Ag21 106.24(7)
Ag3 Ag16 Ag21 150.07(9)
Ag10 Ag16 Ag21 101.41(8)
O5 Ag16 Ag9 100.2(5)
Ag23 Ag16 Ag9 55.84(6)
Ag13 Ag16 Ag9 106.41(8)
Ag24 Ag16 Ag9 169.25(9)
Ag2 Ag16 Ag9 55.43(6)
Ag3 Ag16 Ag9 115.79(7)
Ag10 Ag16 Ag9 114.58(8)
Ag21 Ag16 Ag9 54.89(6)
O2 Ag17 Ag23 147.7(5)
O2 Ag17 Ag1 144.3(5)
Ag23 Ag17 Ag1 66.10(6)
O2 Ag17 Ag28 96.8(5)
Ag23 Ag17 Ag28 112.84(8)
Ag1 Ag17 Ag28 61.73(7)
O2 Ag17 Ag8 88.6(4)
Ag23 Ag17 Ag8 91.10(7)
Ag1 Ag17 Ag8 106.22(8)
Ag28 Ag17 Ag8 67.31(7)
O2 Ag17 Ag20 120.0(5)
Ag23 Ag17 Ag20 58.48(6)
Ag1 Ag17 Ag20 58.30(7)
Ag28 Ag17 Ag20 116.29(8)
Ag8 Ag17 Ag20 148.98(8)
O2 Ag17 Ag13 89.0(5)
Ag23 Ag17 Ag13 63.23(6)
Ag1 Ag17 Ag13 126.70(8)
Ag28 Ag17 Ag13 127.10(9)
Ag8 Ag17 Ag13 60.30(6)
Ag20 Ag17 Ag13 105.20(8)
O2 Ag17 Ag11 138.6(5)
Ag23 Ag17 Ag11 59.77(6)
Ag1 Ag17 Ag11 54.73(6)
Ag28 Ag17 Ag11 56.52(6)
Ag8 Ag17 Ag11 53.43(6)
Ag20 Ag17 Ag11 101.00(7)
Ag13 Ag17 Ag11 85.52(7)
O2 Ag17 Ag21 95.6(5)
Ag23 Ag17 Ag21 55.56(6)
Ag1 Ag17 Ag21 106.62(8)
Ag28 Ag17 Ag21 167.48(8)
Ag8 Ag17 Ag21 114.73(8)
Ag20 Ag17 Ag21 55.09(6)
Ag13 Ag17 Ag21 54.72(6)
Ag11 Ag17 Ag21 113.82(7)
O13 Ag18 Ag15 151.7(5)
O13 Ag18 Ag5 140.3(6)
Ag15 Ag18 Ag5 66.57(7)
O13 Ag18 Ag27 91.5(5)
Ag15 Ag18 Ag27 114.04(8)
Ag5 Ag18 Ag27 62.95(7)
O13 Ag18 Ag26 120.8(4)
Ag15 Ag18 Ag26 58.16(6)
Ag5 Ag18 Ag26 59.60(6)
Ag27 Ag18 Ag26 118.93(9)
O13 Ag18 Ag22 92.3(6)
Ag15 Ag18 Ag22 63.49(6)
Ag5 Ag18 Ag22 127.10(8)
Ag27 Ag18 Ag22 125.60(8)
Ag26 Ag18 Ag22 104.91(8)
O13 Ag18 Ag1 87.3(5)
Ag15 Ag18 Ag1 92.04(7)
Ag5 Ag18 Ag1 106.84(7)
Ag27 Ag18 Ag1 66.30(7)
Ag26 Ag18 Ag1 149.85(8)
Ag22 Ag18 Ag1 59.73(6)
O13 Ag18 Ag11 136.0(4)
Ag15 Ag18 Ag11 60.43(6)
Ag5 Ag18 Ag11 55.04(6)
Ag27 Ag18 Ag11 56.70(6)
Ag26 Ag18 Ag11 102.10(7)
Ag22 Ag18 Ag11 85.21(7)
Ag1 Ag18 Ag11 53.85(6)
O13 Ag18 Ag12 98.6(5)
Ag15 Ag18 Ag12 56.15(6)
Ag5 Ag18 Ag12 108.24(8)
Ag27 Ag18 Ag12 169.88(8)
Ag26 Ag18 Ag12 55.18(6)
Ag22 Ag18 Ag12 54.56(6)
Ag1 Ag18 Ag12 114.15(8)
Ag11 Ag18 Ag12 114.72(7)
P9 Ag19 Ag15 166.54(17)
P9 Ag19 Ag26 129.7(2)
Ag15 Ag19 Ag26 58.70(6)
P9 Ag19 Ag12 132.17(18)
Ag15 Ag19 Ag12 59.96(6)
Ag26 Ag19 Ag12 60.39(7)
P9 Ag19 Ag3 102.45(17)
Ag15 Ag19 Ag3 64.47(6)
Ag26 Ag19 Ag3 114.75(8)
Ag12 Ag19 Ag3 113.56(8)
P9 Ag19 Ag4 116.33(18)
Ag15 Ag19 Ag4 54.79(6)
Ag26 Ag19 Ag4 65.30(7)
Ag12 Ag19 Ag4 109.55(8)
Ag3 Ag19 Ag4 56.90(6)
P9 Ag19 Ag2 123.6(2)
Ag15 Ag19 Ag2 53.96(6)
Ag26 Ag19 Ag2 104.44(7)
Ag12 Ag19 Ag2 59.18(6)
Ag3 Ag19 Ag2 59.90(6)
Ag4 Ag19 Ag2 97.97(7)
P4 Ag20 Ag23 167.3(2)
P4 Ag20 Ag1 101.9(2)
Ag23 Ag20 Ag1 65.60(7)
P4 Ag20 Ag21 130.0(2)
Ag23 Ag20 Ag21 59.22(6)
Ag1 Ag20 Ag21 117.33(8)
P4 Ag20 Ag9 131.4(2)
Ag23 Ag20 Ag9 59.15(6)
Ag1 Ag20 Ag9 112.66(8)
Ag21 Ag20 Ag9 60.02(7)
P4 Ag20 Ag17 116.7(2)
Ag23 Ag20 Ag17 56.22(6)
Ag1 Ag20 Ag17 59.18(6)
Ag21 Ag20 Ag17 66.58(7)
Ag9 Ag20 Ag17 110.22(8)
P4 Ag20 Ag22 122.8(2)
Ag23 Ag20 Ag22 53.44(5)
Ag1 Ag20 Ag22 58.80(6)
Ag21 Ag20 Ag22 104.19(8)
Ag9 Ag20 Ag22 58.47(6)
Ag17 Ag20 Ag22 98.69(7)
P2 Ag21 Ag23 165.83(19)
P2 Ag21 Ag20 135.0(2)
Ag23 Ag21 Ag20 59.05(6)
P2 Ag21 Ag13 103.34(18)
Ag23 Ag21 Ag13 64.44(6)
Ag20 Ag21 Ag13 112.32(9)
P2 Ag21 Ag9 126.1(2)
Ag23 Ag21 Ag9 59.10(6)
Ag20 Ag21 Ag9 60.04(7)
Ag13 Ag21 Ag9 115.60(8)
P2 Ag21 Ag16 112.9(2)
Ag23 Ag21 Ag16 55.27(6)
Ag20 Ag21 Ag16 109.00(8)
Ag13 Ag21 Ag16 58.11(6)
Ag9 Ag21 Ag16 65.47(7)
P2 Ag21 Ag17 128.1(2)
Ag23 Ag21 Ag17 53.38(6)
Ag20 Ag21 Ag17 58.33(6)
Ag13 Ag21 Ag17 59.31(6)
Ag9 Ag21 Ag17 104.05(8)
Ag16 Ag21 Ag17 98.27(7)
O11 Ag22 Ag23 154.6(5)
O11 Ag22 Ag12 87.1(5)
Ag23 Ag22 Ag12 115.04(8)
O11 Ag22 Ag2 137.9(5)
Ag23 Ag22 Ag2 67.02(6)
Ag12 Ag22 Ag2 62.84(7)
O11 Ag22 Ag9 123.5(5)
Ag23 Ag22 Ag9 58.73(6)
Ag12 Ag22 Ag9 117.61(9)
Ag2 Ag22 Ag9 58.95(7)
O11 Ag22 Ag1 92.2(5)
Ag23 Ag22 Ag1 64.82(6)
Ag12 Ag22 Ag1 127.15(9)
Ag2 Ag22 Ag1 129.08(8)
Ag9 Ag22 Ag1 106.37(7)
O11 Ag22 Ag18 85.0(5)
Ag23 Ag22 Ag18 92.16(7)
Ag12 Ag22 Ag18 67.11(7)
Ag2 Ag22 Ag18 106.90(8)
Ag9 Ag22 Ag18 150.34(8)
Ag1 Ag22 Ag18 60.22(6)
O11 Ag22 Ag15 132.7(5)
Ag23 Ag22 Ag15 60.52(6)
Ag12 Ag22 Ag15 57.75(6)
Ag2 Ag22 Ag15 55.06(6)
Ag9 Ag22 Ag15 101.81(7)
Ag1 Ag22 Ag15 86.84(7)
Ag18 Ag22 Ag15 53.99(6)
O11 Ag22 Ag20 102.7(5)
Ag23 Ag22 Ag20 55.81(6)
Ag12 Ag22 Ag20 170.02(8)
Ag2 Ag22 Ag20 107.80(8)
Ag9 Ag22 Ag20 55.43(6)
Ag1 Ag22 Ag20 55.01(6)
Ag18 Ag22 Ag20 114.91(8)
Ag15 Ag22 Ag20 114.73(7)
Ag16 Ag23 Ag22 118.08(8)
Ag16 Ag23 Ag17 120.54(8)
Ag22 Ag23 Ag17 118.81(8)
Ag16 Ag23 Ag20 121.47(9)
Ag22 Ag23 Ag20 70.75(7)
Ag17 Ag23 Ag20 65.30(7)
Ag16 Ag23 Ag9 70.85(7)
Ag22 Ag23 Ag9 65.28(7)
Ag17 Ag23 Ag9 120.70(8)
Ag20 Ag23 Ag9 61.82(7)
Ag16 Ag23 Ag21 66.67(7)
Ag22 Ag23 Ag21 120.43(8)
Ag17 Ag23 Ag21 71.06(7)
Ag20 Ag23 Ag21 61.73(7)
Ag9 Ag23 Ag21 61.74(7)
Ag16 Ag23 Ag10 64.93(6)
Ag22 Ag23 Ag10 125.22(8)
Ag17 Ag23 Ag10 94.75(7)
Ag20 Ag23 Ag10 159.83(8)
Ag9 Ag23 Ag10 133.36(8)
Ag21 Ag23 Ag10 110.53(7)
Ag16 Ag23 Ag11 125.82(8)
Ag22 Ag23 Ag11 93.34(7)
Ag17 Ag23 Ag11 65.70(7)
Ag20 Ag23 Ag11 109.77(8)
Ag9 Ag23 Ag11 158.40(8)
Ag21 Ag23 Ag11 134.39(8)
Ag10 Ag23 Ag11 60.89(6)
Ag16 Ag23 Ag15 92.78(7)
Ag22 Ag23 Ag15 64.94(6)
Ag17 Ag23 Ag15 126.05(8)
Ag20 Ag23 Ag15 133.27(8)
Ag9 Ag23 Ag15 109.37(7)
Ag21 Ag23 Ag15 159.12(9)
Ag10 Ag23 Ag15 60.29(6)
Ag11 Ag23 Ag15 60.36(6)
Ag16 Ag23 Ag13 59.73(6)
Ag22 Ag23 Ag13 177.79(9)
Ag17 Ag23 Ag13 63.21(6)
Ag20 Ag23 Ag13 109.99(7)
Ag9 Ag23 Ag13 113.10(8)
Ag21 Ag23 Ag13 58.91(6)
Ag10 Ag23 Ag13 54.58(5)
Ag11 Ag23 Ag13 88.36(7)
Ag15 Ag23 Ag13 114.86(7)
Ag16 Ag23 Ag1 179.64(9)
Ag22 Ag23 Ag1 61.83(6)
Ag17 Ag23 Ag1 59.43(6)
Ag20 Ag23 Ag1 58.17(7)
Ag9 Ag23 Ag1 108.84(7)
Ag21 Ag23 Ag1 113.04(8)
Ag10 Ag23 Ag1 115.41(8)
Ag11 Ag23 Ag1 54.53(6)
Ag15 Ag23 Ag1 87.50(7)
Ag13 Ag23 Ag1 120.36(7)
Ag16 Ag23 Ag2 61.45(6)
Ag22 Ag23 Ag2 58.93(6)
Ag17 Ag23 Ag2 177.68(8)
Ag20 Ag23 Ag2 112.80(7)
Ag9 Ag23 Ag2 58.30(6)
Ag21 Ag23 Ag2 109.41(8)
Ag10 Ag23 Ag2 87.21(6)
Ag11 Ag23 Ag2 114.39(7)
Ag15 Ag23 Ag2 54.05(6)
Ag13 Ag23 Ag2 119.04(7)
Ag1 Ag23 Ag2 118.57(7)
P1 Ag24 Ag10 168.12(19)
P1 Ag24 Ag16 105.40(19)
Ag10 Ag24 Ag16 63.54(6)
P1 Ag24 Ag7 133.14(19)
Ag10 Ag24 Ag7 58.49(6)
Ag16 Ag24 Ag7 113.90(8)
P1 Ag24 Ag14 127.14(19)
Ag10 Ag24 Ag14 58.00(6)
Ag16 Ag24 Ag14 111.04(8)
Ag7 Ag24 Ag14 59.72(7)
P1 Ag24 Ag13 124.2(2)
Ag10 Ag24 Ag13 55.12(6)
Ag16 Ag24 Ag13 58.30(6)
Ag7 Ag24 Ag13 63.89(7)
Ag14 Ag24 Ag13 107.43(8)
P1 Ag24 Ag3 118.82(19)
Ag10 Ag24 Ag3 52.60(5)
Ag16 Ag24 Ag3 58.34(6)
Ag7 Ag24 Ag3 103.42(8)
Ag14 Ag24 Ag3 58.41(6)
Ag13 Ag24 Ag3 97.62(7)
P7 Ag25 Ag11 166.5(2)
P7 Ag25 Ag27 127.3(2)
Ag11 Ag25 Ag27 59.24(7)
P7 Ag25 Ag6 102.7(2)
Ag11 Ag25 Ag6 64.40(7)
Ag27 Ag25 Ag6 112.79(8)
P7 Ag25 Ag28 134.3(2)
Ag11 Ag25 Ag28 58.85(7)
Ag27 Ag25 Ag28 58.95(7)
Ag6 Ag25 Ag28 115.65(9)
P7 Ag25 Ag8 122.7(2)
Ag11 Ag25 Ag8 55.27(6)
Ag27 Ag25 Ag8 109.17(9)
Ag6 Ag25 Ag8 57.53(6)
Ag28 Ag25 Ag8 66.39(7)
P7 Ag25 Ag5 117.4(2)
Ag11 Ag25 Ag5 53.52(6)
Ag27 Ag25 Ag5 58.81(6)
Ag6 Ag25 Ag5 59.47(6)
Ag28 Ag25 Ag5 103.57(8)
Ag8 Ag25 Ag5 98.15(7)
P8 Ag26 Ag15 167.4(2)
P8 Ag26 Ag19 129.55(18)
Ag15 Ag26 Ag19 59.59(6)
P8 Ag26 Ag12 130.53(19)
Ag15 Ag26 Ag12 60.08(6)
Ag19 Ag26 Ag12 59.92(7)
P8 Ag26 Ag5 102.30(19)
Ag15 Ag26 Ag5 65.15(6)
Ag19 Ag26 Ag5 113.79(8)
Ag12 Ag26 Ag5 116.99(8)
P8 Ag26 Ag18 118.52(18)
Ag15 Ag26 Ag18 56.29(6)
Ag19 Ag26 Ag18 110.37(8)
Ag12 Ag26 Ag18 66.84(7)
Ag5 Ag26 Ag18 57.96(6)
P8 Ag26 Ag4 120.69(19)
Ag15 Ag26 Ag4 53.36(6)
Ag19 Ag26 Ag4 60.50(6)
Ag12 Ag26 Ag4 105.61(8)
Ag5 Ag26 Ag4 58.33(6)
Ag18 Ag26 Ag4 97.93(7)
P6 Ag27 Ag11 171.6(2)
P6 Ag27 Ag28 126.47(18)
Ag11 Ag27 Ag28 59.72(7)
P6 Ag27 Ag25 127.6(2)
Ag11 Ag27 Ag25 59.36(6)
Ag28 Ag27 Ag25 61.37(7)
P6 Ag27 Ag18 107.06(19)
Ag11 Ag27 Ag18 64.57(6)
Ag28 Ag27 Ag18 112.17(9)
Ag25 Ag27 Ag18 116.03(8)
P6 Ag27 Ag5 120.52(18)
Ag11 Ag27 Ag5 55.98(6)
Ag28 Ag27 Ag5 110.78(8)
Ag25 Ag27 Ag5 66.05(7)
Ag18 Ag27 Ag5 58.28(6)
P6 Ag27 Ag1 123.1(2)
Ag11 Ag27 Ag1 53.47(6)
Ag28 Ag27 Ag1 58.15(7)
Ag25 Ag27 Ag1 104.60(8)
Ag18 Ag27 Ag1 58.75(6)
Ag5 Ag27 Ag1 98.54(7)
P5 Ag28 Ag11 175.4(2)
P5 Ag28 Ag27 122.8(2)
Ag11 Ag28 Ag27 59.45(6)
P5 Ag28 Ag17 111.3(2)
Ag11 Ag28 Ag17 64.64(7)
Ag27 Ag28 Ag17 117.04(8)
P5 Ag28 Ag25 125.9(2)
Ag11 Ag28 Ag25 58.71(7)
Ag27 Ag28 Ag25 59.68(7)
Ag17 Ag28 Ag25 111.29(9)
P5 Ag28 Ag1 120.0(2)
Ag11 Ag28 Ag1 56.37(6)
Ag27 Ag28 Ag1 67.10(7)
Ag17 Ag28 Ag1 59.07(7)
Ag25 Ag28 Ag1 110.01(8)
P5 Ag28 Ag8 128.0(2)
Ag11 Ag28 Ag8 52.46(6)
Ag27 Ag28 Ag8 103.56(8)
Ag17 Ag28 Ag8 57.54(6)
Ag25 Ag28 Ag8 58.23(7)
Ag1 Ag28 Ag8 97.80(7)
C19 P1 C25 103.9(13)
C19 P1 C26 103.0(15)
C25 P1 C26 103.0(15)
C19 P1 Ag24 111.8(10)
C25 P1 Ag24 113.4(11)
C26 P1 Ag24 120.0(10)
C112 P2 C29 105.5(17)
C112 P2 C123 104.0(16)
C29 P2 C123 104.5(16)
C112 P2 Ag21 113.1(11)
C29 P2 Ag21 112.1(11)
C123 P2 Ag21 116.6(15)
C57 P3 C56 107.6(18)
C57 P3 C58 105.5(17)
C56 P3 C58 102.0(16)
C57 P3 Ag9 114.2(13)
C56 P3 Ag9 113.9(13)
C58 P3 Ag9 112.6(11)
C63 P4 C61 106.2(16)
C63 P4 C62 104.6(18)
C61 P4 C62 105.1(17)
C63 P4 Ag20 112.2(12)
C61 P4 Ag20 113.8(14)
C62 P4 Ag20 114.2(12)
C95 P5 C138 103(2)
C95 P5 C90 104.4(17)
C138 P5 C90 104.6(16)
C95 P5 Ag28 118.6(15)
C138 P5 Ag28 116.5(11)
C90 P5 Ag28 108.5(10)
C73 P6 C42 105.1(17)
C73 P6 C74 105.3(15)
C42 P6 C74 104.4(15)
C73 P6 Ag27 113.6(13)
C42 P6 Ag27 111.4(11)
C74 P6 Ag27 115.9(11)
C93 P7 C94 105.1(16)
C93 P7 C81 102.3(17)
C94 P7 C81 105.9(17)
C93 P7 Ag25 114.1(12)
C94 P7 Ag25 113.0(10)
C81 P7 Ag25 115.3(13)
C39 P8 C38 107.9(16)
C39 P8 C8 103.5(13)
C38 P8 C8 106.2(12)
C39 P8 Ag26 112.0(10)
C38 P8 Ag26 111.7(11)
C8 P8 Ag26 115.0(9)
C48 P9 C43 103.2(17)
C48 P9 C47 103.7(15)
C43 P9 C47 103.7(14)
C48 P9 Ag19 121.0(11)
C43 P9 Ag19 110.5(10)
C47 P9 Ag19 113.0(9)
C7 P10 C132 106.7(15)
C7 P10 C1 104.1(12)
C132 P10 C1 105.7(14)
C7 P10 Ag7 117.6(11)
C132 P10 Ag7 110.4(10)
C1 P10 Ag7 111.5(9)
C33 P11 C13 106.4(13)
C33 P11 C46 104.8(16)
C13 P11 C46 102.5(13)
C33 P11 Ag14 115.3(11)
C13 P11 Ag14 113.6(9)
C46 P11 Ag14 113.1(10)
C54 P12 C55 101.3(15)
C54 P12 C109 105.5(18)
C55 P12 C109 105.6(18)
C54 P12 Ag12 113.2(14)
C55 P12 Ag12 112.9(11)
C109 P12 Ag12 116.8(13)
W2 O1 Ag1 111.9(7)
W1 O2 Ag17 110.6(8)
W4 O3 Ag2 109.3(8)
W4 O5 Ag16 111.6(8)
W4 O7 Ag3 109.5(9)
W1 O8 Ag13 110.8(8)
W1 O10 Ag8 110.8(8)
W2 O11 Ag22 111.2(8)
W2 O13 Ag18 109.3(9)
W3 O14 Ag4 113.0(7)
W3 O15 Ag5 110.4(8)
W3 O16 Ag6 109.5(8)
C6 C1 C2 121(2)
C6 C1 P10 119(2)
C2 C1 P10 120(2)
C1 C2 C3 119(3)
C4 C3 C2 120(3)
C3 C4 C5 119(3)
C4 C5 C6 118(3)
C1 C6 C5 122(3)
C11 C7 C9 118(3)
C11 C7 P10 123(2)
C9 C7 P10 119(2)
C68 C8 C72 118(2)
C68 C8 P8 117.7(18)
C72 C8 P8 125(2)
C10 C9 C7 119(3)
C9 C10 C106 122(3)
C7 C11 C12 121(3)
C106 C12 C11 123(3)
C18 C13 C14 120(3)
C18 C13 P11 118(2)
C14 C13 P11 122(2)
C13 C14 C15 118(3)
C16 C15 C14 121(3)
C15 C16 C17 119(3)
C18 C17 C16 121(3)
C13 C18 C17 121(3)
C20 C19 C24 117(3)
C20 C19 P1 120(2)
C24 C19 P1 122(2)
C19 C20 C21 117(3)
C22 C21 C20 123(3)
C23 C22 C21 116(3)
C24 C23 C22 124(3)
C23 C24 C19 123(3)
C30 C25 C107 119(3)
C30 C25 P1 120(3)
C107 C25 P1 121(3)
C27 C26 P1 113(2)
C28 C27 C26 113(2)
C27 C28 C29 111(2)
C28 C29 P2 110.7(19)
C25 C30 C32 121(3)
C32 C31 C108 123(3)
C31 C32 C30 120(4)
C34 C33 C35 116(3)
C34 C33 P11 124(3)
C35 C33 P11 119(2)
C33 C34 C91 118(3)
C36 C35 C33 121(3)
C35 C36 C37 127(4)
C36 C37 C91 111(3)
C53 C38 C52 120(3)
C53 C38 P8 120(2)
C52 C38 P8 120(2)
C40 C39 P8 112(2)
C41 C40 C39 119(3)
C40 C41 C42 117(3)
C41 C42 P6 112(2)
C44 C43 P9 112(2)
C45 C44 C43 112(3)
C44 C45 C46 113(3)
C45 C46 P11 105(2)
C50 C47 C49 120(3)
C50 C47 P9 119.0(19)
C49 C47 P9 120(2)
C59 C48 C122 118(3)
C59 C48 P9 119(3)
C122 C48 P9 123(3)
C64 C49 C47 119(3)
C47 C50 C51 118(3)
C65 C51 C50 123(3)
C66 C52 C38 121(3)
C38 C53 C67 117(3)
C129 C54 C130 121(4)
C129 C54 P12 123(3)
C130 C54 P12 116(3)
C119 C55 C121 116(3)
C119 C55 P12 122(3)
C121 C55 P12 122(3)
C111 C56 P3 109(3)
C116 C57 C117 117(4)
C116 C57 P3 126(3)
C117 C57 P3 117(3)
C96 C58 C97 116(3)
C96 C58 P3 125(3)
C97 C58 P3 119(2)
C48 C59 C60 120(4)
C162 C60 C59 127(4)
C137 C61 C102 116(4)
C137 C61 P4 125(4)
C102 C61 P4 119(3)
C149 C62 P4 111(3)
C101 C63 C100 118(3)
C101 C63 P4 119(2)
C100 C63 P4 123(3)
C49 C64 C65 122(3)
C51 C65 C64 117(3)
C52 C66 C163 122(4)
C163 C67 C53 120(3)
C69 C68 C8 122(3)
C68 C69 C70 118(3)
C71 C70 C69 122(3)
C70 C71 C72 118(3)
C8 C72 C71 121(3)
C75 C73 C76 115(4)
C75 C73 P6 119(3)
C76 C73 P6 126(3)
C77 C74 C79 122(3)
C77 C74 P6 118(3)
C79 C74 P6 121(2)
C144 C75 C73 125(4)
C73 C76 C145 125(4)
C74 C77 C78 116(4)
C92 C78 C77 118(3)
C80 C79 C74 120(3)
C79 C80 C92 124(4)
C83 C81 C82 117(4)
C83 C81 P7 120(3)
C82 C81 P7 123(3)
C147 C82 C81 119(4)
C81 C83 C84 124(4)
C148 C84 C83 120(4)
C90 C85 C86 118(3)
C87 C86 C85 122(3)
C86 C87 C88 120(3)
C87 C88 C89 120(3)
C90 C89 C88 117(3)
C85 C90 C89 123(3)
C85 C90 P5 119(2)
C89 C90 P5 118(2)
C37 C91 C34 125(3)
C80 C92 C78 120(4)
C134 C93 P7 108(3)
C127 C94 C166 120.0
C127 C94 P7 118.5(16)
C166 C94 P7 121.5(16)
C128 C127 C94 120.0
C127 C128 C165 120.0
C128 C165 C164 120.0
C166 C164 C165 120.0
C164 C166 C94 120.0
C150 C95 P5 119(3)
C58 C96 C151 122(4)
C58 C97 C98 126(3)
C97 C98 C99 118(4)
C151 C99 C98 118(4)
C63 C100 C153 117(4)
C131 C101 C63 118(3)
C61 C102 C103 125(4)
C104 C103 C102 117(5)
C105 C104 C103 120(5)
C104 C105 C137 124(4)
C12 C106 C10 115(3)
C108 C107 C25 114(3)
C31 C108 C107 122(4)
C110 C109 P12 113(3)
C111 C110 C109 126(4)
C110 C111 C56 124(4)
C115 C112 C113 122(4)
C115 C112 P2 118(3)
C113 C112 P2 120(3)
C112 C113 C114 123(4)
C167 C114 C113 118(4)
C112 C115 C168 112(4)
C57 C116 C156 120(4)
C118 C117 C57 120(4)
C157 C118 C117 120(4)
C55 C119 C120 123(4)
C155 C120 C119 120(4)
C55 C121 C154 119(4)
C161 C122 C48 121(4)
C124 C123 C126 118(3)
C124 C123 P2 121(3)
C126 C123 P2 121(3)
C123 C124 C125 120(4)
C136 C125 C124 117(4)
C135 C126 C123 124(4)
C54 C129 C158 122(4)
C160 C130 C54 118(4)
C152 C131 C101 126(4)
C133 C132 P10 109(2)
C132 C133 C134 112(3)
C133 C134 C93 111(3)
C126 C135 C136 115(4)
C125 C136 C135 126(4)
C61 C137 C105 117(4)
C143 C138 C139 109(3)
C143 C138 P5 126(3)
C139 C138 P5 124(3)
C140 C139 C138 124(3)
C141 C140 C139 115(4)
C142 C141 C140 126(4)
C141 C142 C143 120(4)
C142 C143 C138 125(4)
C75 C144 C146 115(4)
C146 C145 C76 112(4)
C145 C146 C144 128(4)
C82 C147 C148 122(4)
C84 C148 C147 118(4)
C150 C149 C62 112(4)
C149 C150 C95 111(4)
C99 C151 C96 120(3)
C131 C152 C153 119(4)
C152 C153 C100 122(3)
C155 C154 C121 120(4)
C154 C155 C120 120(4)
C157 C156 C116 123(4)
C156 C157 C118 120(5)
C159 C158 C129 119(4)
C158 C159 C160 122(4)
C130 C160 C159 117(5)
C122 C161 C162 119(4)
C60 C162 C161 115(4)
C67 C163 C66 120(3)
C114 C167 C168 122(4)
C167 C168 C115 123(4)

loop_
_geom_bond_atom_site_label_1
_geom_bond_atom_site_label_2
_geom_bond_distance
W1 O8 1.752(19)
W1 O9 1.775(15)
W1 O2 1.797(17)
W1 O10 1.797(19)
W2 O11 1.77(2)
W2 O12 1.778(16)
W2 O13 1.78(2)
W2 O1 1.795(15)
W3 O14 1.78(2)
W3 O15 1.789(17)
W3 O17 1.79(2)
W3 O16 1.808(17)
W4 O6 1.77(2)
W4 O3 1.796(17)
W4 O7 1.80(2)
W4 O5 1.800(18)
Ag1 O1 2.244(16)
Ag1 Ag11 2.701(2)
Ag1 Ag20 2.825(3)
Ag1 Ag17 2.852(2)
Ag1 Ag28 2.928(3)
Ag1 Ag22 2.949(3)
Ag1 Ag18 2.964(3)
Ag1 Ag23 3.028(3)
Ag1 Ag27 3.175(3)
Ag2 O3 2.262(17)
Ag2 Ag15 2.695(3)
Ag2 Ag22 2.840(3)
Ag2 Ag9 2.846(3)
Ag2 Ag16 2.947(2)
Ag2 Ag12 2.957(3)
Ag2 Ag3 2.989(3)
Ag2 Ag23 3.052(2)
Ag2 Ag19 3.122(3)
Ag3 O7 2.270(17)
Ag3 Ag10 2.688(2)
Ag3 Ag4 2.814(3)
Ag3 Ag19 2.846(2)
Ag3 Ag16 2.963(3)
Ag3 Ag14 2.981(3)
Ag3 Ag15 3.002(2)
Ag3 Ag24 3.203(2)
Ag4 O14 2.256(18)
Ag4 Ag15 2.692(2)
Ag4 Ag14 2.862(2)
Ag4 Ag5 2.963(3)
Ag4 Ag6 2.964(3)
Ag4 Ag10 3.000(2)
Ag4 Ag19 3.048(3)
Ag4 Ag26 3.181(2)
Ag5 O15 2.242(17)
Ag5 Ag11 2.695(2)
Ag5 Ag18 2.824(3)
Ag5 Ag26 2.873(3)
Ag5 Ag27 2.957(3)
Ag5 Ag6 2.992(2)
Ag5 Ag15 3.032(3)
Ag5 Ag25 3.159(3)
Ag6 O16 2.241(17)
Ag6 Ag10 2.689(3)
Ag6 Ag8 2.807(3)
Ag6 Ag25 2.848(3)
Ag6 Ag11 3.000(2)
Ag6 Ag7 3.006(3)
Ag6 Ag14 3.150(3)
Ag7 P10 2.460(6)
Ag7 Ag10 2.763(2)
Ag7 Ag24 2.844(3)
Ag7 Ag14 2.849(3)
Ag7 Ag8 2.860(3)
Ag7 Ag13 3.083(3)
Ag8 O10 2.251(15)
Ag8 Ag11 2.677(2)
Ag8 Ag17 2.937(3)
Ag8 Ag13 2.977(3)
Ag8 Ag25 2.979(3)
Ag8 Ag10 3.027(2)
Ag8 Ag28 3.211(3)
Ag9 P3 2.456(7)
Ag9 Ag23 2.767(3)
Ag9 Ag21 2.840(3)
Ag9 Ag20 2.841(3)
Ag9 Ag22 2.941(3)
Ag9 Ag16 3.159(3)
Ag10 Ag13 2.683(2)
Ag10 Ag14 2.758(2)
Ag10 Ag24 2.811(2)
Ag10 Ag23 2.855(2)
Ag10 Ag15 2.874(2)
Ag10 Ag11 2.895(2)
Ag10 Ag16 2.976(3)
Ag11 Ag27 2.776(3)
Ag11 Ag25 2.779(3)
Ag11 Ag28 2.784(3)
Ag11 Ag23 2.859(3)
Ag11 Ag15 2.879(2)
Ag11 Ag18 2.999(2)
Ag11 Ag17 3.016(3)
Ag12 P12 2.459(7)
Ag12 Ag15 2.812(2)
Ag12 Ag22 2.832(3)
Ag12 Ag19 2.846(3)
Ag12 Ag26 2.860(3)
Ag12 Ag18 3.203(3)
Ag13 O8 2.281(15)
Ag13 Ag16 2.837(3)
Ag13 Ag21 2.839(3)
Ag13 Ag24 2.979(3)
Ag13 Ag17 2.990(3)
Ag13 Ag23 2.990(2)
Ag14 P11 2.460(7)
Ag14 Ag24 2.877(3)
Ag15 Ag18 2.698(2)
Ag15 Ag26 2.756(2)
Ag15 Ag19 2.781(2)
Ag15 Ag23 2.869(2)
Ag15 Ag22 2.985(2)
Ag16 O5 2.255(18)
Ag16 Ag23 2.682(3)
Ag16 Ag24 2.841(3)
Ag16 Ag21 2.996(3)
Ag17 O2 2.285(16)
Ag17 Ag23 2.695(2)
Ag17 Ag28 2.856(3)
Ag17 Ag20 2.945(3)
Ag17 Ag21 3.176(3)
Ag18 O13 2.267(17)
Ag18 Ag27 2.839(3)
Ag18 Ag26 2.953(3)
Ag18 Ag22 2.959(3)
Ag19 P9 2.488(7)
Ag19 Ag26 2.840(3)
Ag20 P4 2.451(7)
Ag20 Ag23 2.764(2)
Ag20 Ag21 2.838(3)
Ag20 Ag22 3.155(3)
Ag21 P2 2.450(7)
Ag21 Ag23 2.769(3)
Ag22 O11 2.254(16)
Ag22 Ag23 2.684(2)
Ag24 P1 2.477(7)
Ag25 P7 2.464(8)
Ag25 Ag27 2.836(3)
Ag25 Ag28 2.884(3)
Ag26 P8 2.453(7)
Ag27 P6 2.442(7)
Ag27 Ag28 2.815(3)
Ag28 P5 2.481(8)
P1 C19 1.77(3)
P1 C25 1.81(3)
P1 C26 1.88(3)
P2 C112 1.78(4)
P2 C29 1.80(3)
P2 C123 1.80(3)
P3 C57 1.77(4)
P3 C56 1.82(3)
P3 C58 1.82(3)
P4 C63 1.78(3)
P4 C61 1.78(4)
P4 C62 1.79(4)
P5 C95 1.77(4)
P5 C138 1.77(4)
P5 C90 1.85(3)
P6 C73 1.78(4)
P6 C42 1.81(3)
P6 C74 1.84(3)
P7 C93 1.79(3)
P7 C94 1.794(19)
P7 C81 1.80(4)
P8 C39 1.79(3)
P8 C38 1.79(3)
P8 C8 1.82(2)
P9 C48 1.79(4)
P9 C43 1.80(3)
P9 C47 1.81(3)
P10 C7 1.81(3)
P10 C132 1.84(3)
P10 C1 1.84(2)
P11 C33 1.78(3)
P11 C13 1.83(3)
P11 C46 1.85(3)
P12 C54 1.82(4)
P12 C55 1.82(3)
P12 C109 1.83(4)
C1 C6 1.30(4)
C1 C2 1.38(4)
C2 C3 1.40(4)
C3 C4 1.39(4)
C4 C5 1.41(4)
C5 C6 1.43(4)
C7 C11 1.33(4)
C7 C9 1.46(4)
C8 C68 1.38(4)
C8 C72 1.39(3)
C9 C10 1.37(4)
C10 C106 1.43(5)
C11 C12 1.40(4)
C12 C106 1.33(4)
C13 C18 1.37(4)
C13 C14 1.38(4)
C14 C15 1.47(4)
C15 C16 1.36(4)
C16 C17 1.39(4)
C17 C18 1.39(4)
C19 C20 1.41(4)
C19 C24 1.41(4)
C20 C21 1.47(4)
C21 C22 1.42(4)
C22 C23 1.37(4)
C23 C24 1.34(4)
C25 C30 1.33(5)
C25 C107 1.47(5)
C26 C27 1.58(4)
C27 C28 1.45(4)
C28 C29 1.59(4)
C30 C32 1.41(4)
C31 C32 1.28(5)
C31 C108 1.33(5)
C33 C34 1.39(4)
C33 C35 1.44(5)
C34 C91 1.43(5)
C35 C36 1.31(5)
C36 C37 1.39(4)
C37 C91 1.41(5)
C38 C53 1.39(4)
C38 C52 1.39(4)
C39 C40 1.51(4)
C40 C41 1.41(4)
C41 C42 1.54(4)
C43 C44 1.54(5)
C44 C45 1.39(4)
C45 C46 1.62(5)
C47 C50 1.38(4)
C47 C49 1.41(3)
C48 C59 1.38(5)
C48 C122 1.39(5)
C49 C64 1.38(4)
C50 C51 1.43(4)
C51 C65 1.36(4)
C52 C66 1.27(4)
C53 C67 1.44(4)
C54 C129 1.35(5)
C54 C130 1.45(6)
C55 C119 1.32(5)
C55 C121 1.42(5)
C56 C111 1.53(5)
C57 C116 1.35(5)
C57 C117 1.44(5)
C58 C96 1.30(4)
C58 C97 1.34(5)
C59 C60 1.40(5)
C60 C162 1.25(5)
C61 C137 1.34(5)
C61 C102 1.39(6)
C62 C149 1.58(5)
C63 C101 1.42(5)
C63 C100 1.42(4)
C64 C65 1.42(4)
C66 C163 1.40(5)
C67 C163 1.34(5)
C68 C69 1.35(4)
C69 C70 1.41(4)
C70 C71 1.31(4)
C71 C72 1.39(4)
C73 C75 1.40(5)
C73 C76 1.41(5)
C74 C77 1.36(4)
C74 C79 1.42(5)
C75 C144 1.40(5)
C76 C145 1.49(5)
C77 C78 1.44(5)
C78 C92 1.42(5)
C79 C80 1.26(4)
C80 C92 1.32(5)
C81 C83 1.35(5)
C81 C82 1.44(5)
C82 C147 1.39(5)
C83 C84 1.42(5)
C84 C148 1.33(5)
C85 C90 1.30(4)
C85 C86 1.45(4)
C86 C87 1.29(4)
C87 C88 1.36(4)
C88 C89 1.40(4)
C89 C90 1.39(4)
C93 C134 1.57(5)
C94 C127 1.3900
C94 C166 1.3900
C127 C128 1.3900
C128 C165 1.3900
C165 C164 1.3900
C164 C166 1.3900
C95 C150 1.59(5)
C96 C151 1.43(5)
C97 C98 1.34(5)
C98 C99 1.40(5)
C99 C151 1.32(5)
C100 C153 1.43(5)
C101 C131 1.38(5)
C102 C103 1.41(5)
C103 C104 1.31(5)
C104 C105 1.30(6)
C105 C137 1.49(5)
C107 C108 1.42(4)
C109 C110 1.40(5)
C110 C111 1.33(5)
C112 C115 1.34(5)
C112 C113 1.36(5)
C113 C114 1.37(5)
C114 C167 1.29(5)
C115 C168 1.48(5)
C116 C156 1.42(5)
C117 C118 1.39(5)
C118 C157 1.36(5)
C119 C120 1.42(4)
C120 C155 1.35(5)
C121 C154 1.46(5)
C122 C161 1.38(5)
C123 C124 1.41(5)
C123 C126 1.42(5)
C124 C125 1.43(5)
C125 C136 1.36(6)
C126 C135 1.36(5)
C129 C158 1.40(5)
C130 C160 1.39(5)
C131 C152 1.28(5)
C132 C133 1.49(4)
C133 C134 1.52(4)
C135 C136 1.41(6)
C138 C143 1.43(5)
C138 C139 1.46(5)
C139 C140 1.38(5)
C140 C141 1.36(5)
C141 C142 1.25(5)
C142 C143 1.33(5)
C144 C146 1.43(6)
C145 C146 1.36(6)
C147 C148 1.41(6)
C149 C150 1.46(5)
C152 C153 1.36(5)
C154 C155 1.31(5)
C156 C157 1.29(6)
C158 C159 1.31(6)
C159 C160 1.48(6)
C161 C162 1.52(6)
C167 C168 1.33(5)
